data_7008881
loop_
_publ_author_name
'Severn, John R.'
'Duchateau, Robbert'
'van Santen, Rutger A.'
'Ellis, Dianne D.'
'Spek, Anthony L.'
'Yap, Glenn P. A.'

_publ_section_title
;
 Silsesquioxane-bonded zirconocene complexes; soluble models for
 silica-tethered olefin polymerization catalysts
;
_journal_issue 11
_journal_name_full 'Dalton Transactions'
_journal_page_first 2293
_journal_paper_doi 10.1039/b300698k
_journal_year 2003
_chemical_formula_moiety 'C52 H82 O12 Si8 Sn, 0.25(C6 H14)'
_chemical_formula_sum 'C53.5 H85.5 O12 Si8 Sn'
_chemical_formula_weight 1264.15
_space_group_IT_number 7
_symmetry_cell_setting monoclinic
_symmetry_space_group_name_Hall 'P -2yc'
_symmetry_space_group_name_H-M 'P 1 c 1'
_atom_sites_solution_hydrogens geom
_atom_sites_solution_primary direct
_atom_sites_solution_secondary difmap
_audit_creation_method SHELXL-97
_cell_angle_alpha 90.00
_cell_angle_beta 94.0678(8)
_cell_angle_gamma 90.00
_cell_formula_units_Z 4
_cell_length_a 10.9320(3)
_cell_length_b 17.9730(4)
_cell_length_c 32.0160(7)
_cell_measurement_temperature 150(2)
_cell_volume 6274.7(3)
_computing_structure_refinement 'SHELXL-97 (Sheldrick, 1997)'
_computing_structure_solution 'SHELXS-97 (Sheldrick, 1990)'
_diffrn_ambient_temperature 150(2)
_diffrn_measured_fraction_theta_full 0.99
_diffrn_measured_fraction_theta_max 0.99
_diffrn_measurement_device_type Kappa-CCD
_diffrn_radiation_monochromator graphite
_diffrn_radiation_source 'rotating anode'
_diffrn_radiation_type MoK\a
_diffrn_radiation_wavelength 0.71073
_diffrn_reflns_av_R_equivalents 0.0606
_diffrn_reflns_limit_h_max 13
_diffrn_reflns_limit_h_min -13
_diffrn_reflns_limit_k_max 20
_diffrn_reflns_limit_k_min -21
_diffrn_reflns_limit_l_max 39
_diffrn_reflns_limit_l_min -39
_diffrn_reflns_number 55788
_diffrn_reflns_theta_full 26.0
_diffrn_reflns_theta_max 26.0
_diffrn_reflns_theta_min 1.71
_exptl_absorpt_coefficient_mu 0.615
_exptl_absorpt_correction_type multi-scan
_exptl_crystal_colour colorless
_exptl_crystal_density_diffrn 1.338
_exptl_crystal_density_method 'not measured'
_exptl_crystal_description plate
_exptl_crystal_F_000 2658
_exptl_crystal_size_max 0.18
_exptl_crystal_size_mid 0.12
_exptl_crystal_size_min 0.06
_refine_diff_density_max 4.100
_refine_diff_density_min -0.843
_refine_diff_density_rms 0.127
_refine_ls_abs_structure_details 'Flack H D (1983), Acta Cryst. A39, 876-881'
_refine_ls_abs_structure_Flack 0.43(2)
_refine_ls_extinction_method none
_refine_ls_goodness_of_fit_ref 1.084
_refine_ls_hydrogen_treatment mixed
_refine_ls_matrix_type full
_refine_ls_number_parameters 1349
_refine_ls_number_reflns 21590
_refine_ls_number_restraints 260
_refine_ls_R_factor_all 0.0875
_refine_ls_R_factor_gt 0.0708
_refine_ls_shift/su_max 0.001
_refine_ls_shift/su_mean 0.000
_refine_ls_structure_factor_coef Fsqd
_refine_ls_weighting_details 'calc w=1/[\s^2^(Fo^2^)+(0.0715P)^2^+27.5450P] where P=(Fo^2^+2Fc^2^)/3'
_refine_ls_weighting_scheme calc
_refine_ls_wR_factor_gt 0.1643
_refine_ls_wR_factor_ref 0.1738
_reflns_number_gt 18097
_reflns_number_total 21590
_reflns_threshold_expression I>2\s(I)
_cod_data_source_file 201605_201607.txt
_cod_data_source_block 5b
_cod_original_sg_symbol_H-M 'P c'
_cod_database_code 7008881

loop_
_symmetry_equiv_pos_as_xyz
'x, y, z'
'x, -y, z+1/2'

loop_
_atom_site_label
_atom_site_type_symbol
_atom_site_fract_x
_atom_site_fract_y
_atom_site_fract_z
_atom_site_U_iso_or_equiv
_atom_site_adp_type
_atom_site_occupancy
_atom_site_symmetry_multiplicity
_atom_site_calc_flag
_atom_site_refinement_flags
_atom_site_disorder_assembly
_atom_site_disorder_group
Sn11 Sn 1.14955(5) 0.53313(3) 0.631593(19) 0.02859(14) Uani 1 1 d D . .
Si11 Si 1.03390(18) 0.49863(14) 0.48306(7) 0.0231(5) Uani 1 1 d D . .
Si12 Si 1.09867(18) 0.62179(13) 0.41957(7) 0.0238(5) Uani 1 1 d D . .
Si13 Si 0.82551(18) 0.62490(13) 0.38288(7) 0.0242(5) Uani 1 1 d D . .
Si14 Si 0.76118(17) 0.50262(13) 0.44687(7) 0.0227(5) Uani 1 1 d D . .
Si15 Si 0.81830(18) 0.38051(13) 0.38214(7) 0.0230(5) Uani 1 1 d D . .
Si16 Si 1.08901(18) 0.37450(13) 0.41919(7) 0.0244(5) Uani 1 1 d D . .
Si17 Si 1.15970(18) 0.49837(14) 0.35612(7) 0.0251(5) Uani 1 1 d D . .
Si18 Si 0.88949(19) 0.50396(13) 0.31856(7) 0.0223(5) Uani 1 1 d D . .
O11 O 1.0895(5) 0.5708(3) 0.46118(16) 0.0295(13) Uani 1 1 d D . .
O12 O 0.9614(4) 0.6450(3) 0.40185(19) 0.0350(14) Uani 1 1 d D . .
O13 O 0.7603(5) 0.5747(3) 0.41708(18) 0.0334(14) Uani 1 1 d D . .
O14 O 0.8859(4) 0.5014(3) 0.47734(17) 0.0288(14) Uani 1 1 d D . .
O15 O 0.9520(4) 0.3521(3) 0.40119(18) 0.0326(14) Uani 1 1 d D . .
O16 O 1.1534(5) 0.4253(4) 0.38516(17) 0.0312(15) Uani 1 1 d D . .
O17 O 1.0379(4) 0.5009(3) 0.32443(18) 0.0330(15) Uani 1 1 d D . .
O18 O 0.8360(5) 0.4315(3) 0.34108(17) 0.0349(14) Uani 1 1 d D . .
O19 O 0.7569(5) 0.4286(3) 0.41748(17) 0.0284(13) Uani 1 1 d D . .
O20 O 1.0812(5) 0.4235(3) 0.46130(17) 0.0304(13) Uani 1 1 d D . .
O21 O 1.1630(5) 0.5734(4) 0.38505(18) 0.0341(15) Uani 1 1 d D . .
O22 O 0.8372(5) 0.5770(3) 0.34063(17) 0.0340(14) Uani 1 1 d D . .
C1 C 1.0910(7) 0.4925(4) 0.5388(2) 0.0233(17) Uani 1 1 d D . .
H1A H 1.0590 0.4458 0.5503 0.028 Uiso 1 1 calc R . .
H1B H 1.1814 0.4878 0.5398 0.028 Uiso 1 1 calc R . .
C2 C 1.3405(9) 0.5243(6) 0.6246(3) 0.048(3) Uani 1 1 d D . .
H2A H 1.3834 0.5133 0.6518 0.072 Uiso 1 1 calc R . .
H2B H 1.3710 0.5714 0.6139 0.072 Uiso 1 1 calc R . .
H2C H 1.3555 0.4842 0.6049 0.072 Uiso 1 1 calc R . .
C3 C 1.1160(10) 0.6286(5) 0.6692(3) 0.054(3) Uani 1 1 d D . .
H3A H 1.0318 0.6460 0.6627 0.081 Uiso 1 1 calc R . .
H3B H 1.1737 0.6682 0.6632 0.081 Uiso 1 1 calc R . .
H3C H 1.1270 0.6151 0.6989 0.081 Uiso 1 1 calc R . .
C4 C 1.0930(12) 0.4328(7) 0.6512(4) 0.077(4) Uiso 1 1 d D . .
H4A H 1.1261 0.3936 0.6339 0.116 Uiso 1 1 calc R . .
H4B H 1.0032 0.4308 0.6486 0.116 Uiso 1 1 calc R . .
H4C H 1.1224 0.4253 0.6805 0.116 Uiso 1 1 calc R . .
C21 C 1.1843(7) 0.7092(4) 0.4295(2) 0.0251(17) Uani 1 1 d D . .
H21 H 1.1527 0.7332 0.4548 0.030 Uiso 1 1 calc R . .
C22 C 1.1646(8) 0.7652(5) 0.3918(3) 0.040(2) Uani 1 1 d D . .
H22A H 1.1547 0.7381 0.3649 0.048 Uiso 1 1 calc R . .
H22B H 1.0912 0.7964 0.3949 0.048 Uiso 1 1 calc R . .
C23 C 1.2817(9) 0.8132(6) 0.3941(3) 0.056(3) Uani 1 1 d D . .
H23A H 1.3222 0.8099 0.3675 0.067 Uiso 1 1 calc R . .
H23B H 1.2612 0.8660 0.3991 0.067 Uiso 1 1 calc R . .
C24 C 1.3642(9) 0.7837(6) 0.4294(3) 0.051(3) Uani 1 1 d D . .
H24A H 1.3560 0.8137 0.4550 0.062 Uiso 1 1 calc R . .
H24B H 1.4508 0.7854 0.4223 0.062 Uiso 1 1 calc R . .
C25 C 1.3251(6) 0.7048(5) 0.4362(3) 0.032(2) Uani 1 1 d D . .
H25A H 1.3509 0.6877 0.4649 0.038 Uiso 1 1 calc R . .
H25B H 1.3595 0.6708 0.4157 0.038 Uiso 1 1 calc R . .
C31 C 0.7322(6) 0.7080(4) 0.3690(2) 0.0240(17) Uani 1 1 d D . .
H31 H 0.7252 0.7392 0.3945 0.029 Uiso 1 1 calc R . .
C32 C 0.7865(7) 0.7561(5) 0.3342(3) 0.037(2) Uani 1 1 d D . .
H32A H 0.8096 0.8061 0.3449 0.044 Uiso 1 1 calc R . .
H32B H 0.8599 0.7319 0.3238 0.044 Uiso 1 1 calc R . .
C33 C 0.6851(10) 0.7612(10) 0.2999(4) 0.095(6) Uani 1 1 d D . .
H33A H 0.6791 0.8127 0.2890 0.114 Uiso 1 1 calc R . .
H33B H 0.7027 0.7277 0.2765 0.114 Uiso 1 1 calc R . .
C34 C 0.5702(10) 0.7398(8) 0.3170(4) 0.085(5) Uani 1 1 d D . .
H34A H 0.5142 0.7169 0.2950 0.102 Uiso 1 1 calc R . .
H34B H 0.5293 0.7838 0.3282 0.102 Uiso 1 1 calc R . .
C35 C 0.6017(7) 0.6856(6) 0.3508(3) 0.055(3) Uani 1 1 d D . .
H35A H 0.6017 0.6343 0.3395 0.066 Uiso 1 1 calc R . .
H35B H 0.5422 0.6884 0.3726 0.066 Uiso 1 1 calc R . .
C41 C 0.6231(7) 0.5075(5) 0.4772(3) 0.033(2) Uani 1 1 d D . .
H41 H 0.6346 0.5487 0.4981 0.040 Uiso 1 1 calc R . .
C42 C 0.5068(9) 0.5216(9) 0.4505(4) 0.072(4) Uani 1 1 d D . .
H42A H 0.5045 0.4907 0.4249 0.086 Uiso 1 1 calc R . .
H42B H 0.5011 0.5746 0.4423 0.086 Uiso 1 1 calc R . .
C43 C 0.4024(9) 0.5009(7) 0.4768(4) 0.061(3) Uani 1 1 d D . .
H43A H 0.3393 0.4719 0.4602 0.073 Uiso 1 1 calc R . .
H43B H 0.3636 0.5461 0.4877 0.073 Uiso 1 1 calc R . .
C44 C 0.4606(9) 0.4546(8) 0.5124(4) 0.067(4) Uani 1 1 d D . .
H44A H 0.4638 0.4827 0.5390 0.081 Uiso 1 1 calc R . .
H44B H 0.4138 0.4081 0.5158 0.081 Uiso 1 1 calc R . .
C45 C 0.5880(9) 0.4378(6) 0.4999(3) 0.049(3) Uani 1 1 d D . .
H45A H 0.5880 0.3939 0.4812 0.059 Uiso 1 1 calc R . .
H45B H 0.6449 0.4285 0.5248 0.059 Uiso 1 1 calc R . .
C51 C 0.7199(7) 0.3004(5) 0.3660(2) 0.0301(19) Uani 1 1 d D . .
H51 H 0.7083 0.2688 0.3911 0.036 Uiso 1 1 calc R . .
C52 C 0.7754(8) 0.2523(5) 0.3324(3) 0.039(2) Uani 1 1 d D . .
H52A H 0.8358 0.2813 0.3175 0.047 Uiso 1 1 calc R . .
H52B H 0.8169 0.2082 0.3453 0.047 Uiso 1 1 calc R . .
C53 C 0.6711(10) 0.2293(8) 0.3030(4) 0.080(4) Uani 1 1 d D . .
H53A H 0.6867 0.2447 0.2742 0.096 Uiso 1 1 calc R . .
H53B H 0.6627 0.1744 0.3033 0.096 Uiso 1 1 calc R . .
C54 C 0.5609(10) 0.2628(8) 0.3150(4) 0.081(4) Uani 1 1 d D . .
H54A H 0.5092 0.2249 0.3277 0.098 Uiso 1 1 calc R . .
H54B H 0.5143 0.2835 0.2900 0.098 Uiso 1 1 calc R . .
C55 C 0.5915(7) 0.3236(6) 0.3460(3) 0.054(3) Uani 1 1 d D . .
H55A H 0.5305 0.3261 0.3673 0.065 Uiso 1 1 calc R . .
H55B H 0.5952 0.3725 0.3319 0.065 Uiso 1 1 calc R . .
C61 C 1.1784(7) 0.2898(5) 0.4290(3) 0.034(2) Uani 1 1 d D . .
H61 H 1.1370 0.2599 0.4503 0.041 Uiso 1 1 calc R . .
C62 C 1.3125(10) 0.2985(7) 0.4446(4) 0.074(4) Uani 1 1 d D . .
H62A H 1.3529 0.3377 0.4288 0.089 Uiso 1 1 calc R . .
H62B H 1.3203 0.3112 0.4748 0.089 Uiso 1 1 calc R . .
C63 C 1.3669(12) 0.2237(8) 0.4370(5) 0.087(5) Uani 1 1 d D . .
H63A H 1.3665 0.1930 0.4626 0.104 Uiso 1 1 calc R . .
H63B H 1.4530 0.2295 0.4297 0.104 Uiso 1 1 calc R . .
C64 C 1.2927(11) 0.1860(6) 0.4015(4) 0.068(4) Uani 1 1 d D . .
H64A H 1.3428 0.1776 0.3773 0.081 Uiso 1 1 calc R . .
H64B H 1.2603 0.1376 0.4105 0.081 Uiso 1 1 calc R . .
C65 C 1.1903(11) 0.2399(6) 0.3904(3) 0.056(3) Uani 1 1 d D . .
H65A H 1.1127 0.2128 0.3835 0.068 Uiso 1 1 calc R . .
H65B H 1.2094 0.2704 0.3660 0.068 Uiso 1 1 calc R . .
C71 C 1.2951(7) 0.4903(5) 0.3258(2) 0.0308(19) Uani 1 1 d D . .
H71 H 1.3684 0.4849 0.3461 0.037 Uiso 1 1 calc R . .
C72 C 1.2924(9) 0.4236(6) 0.2966(3) 0.053(3) Uani 1 1 d D . .
H72A H 1.3286 0.3795 0.3113 0.063 Uiso 1 1 calc R . .
H72B H 1.2070 0.4117 0.2865 0.063 Uiso 1 1 calc R . .
C73 C 1.3667(11) 0.4450(8) 0.2605(3) 0.068(4) Uani 1 1 d D . .
H73A H 1.4550 0.4348 0.2670 0.081 Uiso 1 1 calc R . .
H73B H 1.3385 0.4178 0.2347 0.081 Uiso 1 1 calc R . .
C74 C 1.3437(18) 0.5243(8) 0.2560(4) 0.107(7) Uani 1 1 d D . .
H74A H 1.2726 0.5327 0.2356 0.128 Uiso 1 1 calc R . .
H74B H 1.4161 0.5489 0.2452 0.128 Uiso 1 1 calc R . .
C75 C 1.3185(10) 0.5570(6) 0.2970(3) 0.055(3) Uani 1 1 d D . .
H75A H 1.2457 0.5898 0.2941 0.066 Uiso 1 1 calc R . .
H75B H 1.3896 0.5865 0.3085 0.066 Uiso 1 1 calc R . .
C81 C 0.8413(7) 0.5030(5) 0.2625(2) 0.035(2) Uani 1 1 d D . .
H81 H 0.8795 0.5471 0.2495 0.042 Uiso 1 1 calc R . .
C82 C 0.8826(10) 0.4342(6) 0.2398(3) 0.054(3) Uani 1 1 d D . .
H82A H 0.9670 0.4407 0.2312 0.065 Uiso 1 1 calc R . .
H82B H 0.8806 0.3899 0.2582 0.065 Uiso 1 1 calc R . .
C83 C 0.7943(12) 0.4256(8) 0.2026(4) 0.087(5) Uani 1 1 d D . .
H83A H 0.8276 0.4487 0.1777 0.105 Uiso 1 1 calc R . .
H83B H 0.7787 0.3723 0.1966 0.105 Uiso 1 1 calc R . .
C84 C 0.6819(11) 0.4625(11) 0.2122(4) 0.102(6) Uani 1 1 d D . .
H84A H 0.6173 0.4249 0.2158 0.123 Uiso 1 1 calc R . .
H84B H 0.6537 0.4955 0.1887 0.123 Uiso 1 1 calc R . .
C85 C 0.7020(8) 0.5075(7) 0.2517(3) 0.058(3) Uani 1 1 d D . .
H85A H 0.6562 0.4860 0.2744 0.070 Uiso 1 1 calc R . .
H85B H 0.6756 0.5597 0.2469 0.070 Uiso 1 1 calc R . .
C90 C 1.0600(7) 0.5564(4) 0.5682(2) 0.032(2) Uani 1 1 d D . .
C91 C 0.9284(8) 0.5708(6) 0.5772(3) 0.051(3) Uani 1 1 d D . .
C92 C 0.8376(8) 0.5196(6) 0.5838(3) 0.047(3) Uani 1 1 d D . .
H92 H 0.8530 0.4676 0.5830 0.056 Uiso 1 1 calc R . .
C93 C 0.7178(11) 0.5483(10) 0.5920(4) 0.083(5) Uani 1 1 d D . .
H93 H 0.6505 0.5159 0.5953 0.100 Uiso 1 1 calc R . .
C94 C 0.7052(13) 0.6256(10) 0.5949(4) 0.087(5) Uani 1 1 d D . .
H94 H 0.6277 0.6444 0.6016 0.104 Uiso 1 1 calc R . .
C95 C 0.7948(12) 0.6759(10) 0.5889(4) 0.106(7) Uani 1 1 d D . .
H95 H 0.7801 0.7277 0.5914 0.127 Uiso 1 1 calc R . .
C96 C 0.9107(9) 0.6490(5) 0.5789(3) 0.049(3) Uani 1 1 d D . .
C97 C 1.0190(11) 0.6893(7) 0.5684(4) 0.073(4) Uani 1 1 d D . .
C98 C 1.0431(14) 0.7680(6) 0.5658(4) 0.077(4) Uani 1 1 d D . .
H98 H 0.9843 0.8047 0.5718 0.092 Uiso 1 1 calc R . .
C99 C 1.1553(16) 0.7856(10) 0.5541(5) 0.101(6) Uani 1 1 d D . .
H99 H 1.1767 0.8368 0.5532 0.121 Uiso 1 1 calc R . .
C100 C 1.2425(16) 0.7336(8) 0.5432(4) 0.100(6) Uani 1 1 d D . .
H100 H 1.3175 0.7497 0.5329 0.120 Uiso 1 1 calc R . .
C101 C 1.2184(11) 0.6572(6) 0.5474(3) 0.060(3) Uani 1 1 d D . .
H101 H 1.2790 0.6213 0.5420 0.072 Uiso 1 1 calc R . .
C102 C 1.1042(9) 0.6348(5) 0.5598(3) 0.043(2) Uani 1 1 d D . .
Sn21 Sn 0.62986(4) 0.99752(3) -0.064270(18) 0.02677(14) Uani 1 1 d D . .
Si21 Si 0.73156(17) 0.97489(12) 0.08529(6) 0.0154(4) Uani 1 1 d D . .
Si22 Si 0.67603(17) 1.09981(11) 0.14785(6) 0.0150(4) Uani 1 1 d D . .
Si23 Si 0.94459(17) 1.09313(11) 0.18583(6) 0.0172(4) Uani 1 1 d D . .
Si24 Si 1.00164(18) 0.96983(12) 0.12273(7) 0.0195(5) Uani 1 1 d D . .
Si25 Si 0.92850(19) 0.84828(12) 0.18669(7) 0.0230(5) Uani 1 1 d D . .
Si26 Si 0.65836(19) 0.85395(11) 0.14958(7) 0.0178(4) Uani 1 1 d D . .
Si27 Si 0.60083(17) 0.97868(11) 0.21204(7) 0.0142(4) Uani 1 1 d D . .
Si28 Si 0.86859(18) 0.97172(12) 0.24973(7) 0.0189(4) Uani 1 1 d D . .
O211 O 0.6780(4) 1.0485(3) 0.10579(16) 0.0212(11) Uani 1 1 d D . .
O212 O 0.8148(4) 1.1216(3) 0.16368(18) 0.0262(12) Uani 1 1 d D . .
O213 O 1.0115(5) 1.0418(3) 0.15276(19) 0.0326(15) Uani 1 1 d D A .
O214 O 0.8792(4) 0.9764(3) 0.09145(16) 0.0195(11) Uani 1 1 d D A .
O215 O 0.7900(5) 0.8272(3) 0.17012(19) 0.0322(13) Uani 1 1 d D A .
O216 O 0.5911(5) 0.9063(3) 0.18231(17) 0.0254(12) Uani 1 1 d D A .
O217 O 0.7200(5) 0.9704(3) 0.24436(17) 0.0290(13) Uani 1 1 d D A .
O218 O 0.9215(5) 0.8986(3) 0.22864(16) 0.0292(13) Uani 1 1 d D A .
O219 O 0.9901(5) 0.8963(3) 0.15113(18) 0.0331(14) Uani 1 1 d D A .
O220 O 0.6796(5) 0.9020(3) 0.10817(16) 0.0225(12) Uani 1 1 d D A .
O221 O 0.6159(5) 1.0523(3) 0.18434(18) 0.0265(12) Uiso 1 1 d D A .
O222 O 0.9175(5) 1.0440(3) 0.22641(17) 0.0288(13) Uani 1 1 d D A .
C5 C 0.6755(6) 0.9676(4) 0.0293(2) 0.0207(17) Uani 1 1 d D . .
H5A H 0.6905 0.9160 0.0201 0.025 Uiso 1 1 calc R . .
H5B H 0.5856 0.9749 0.0276 0.025 Uiso 1 1 calc R . .
C6 C 0.6726(8) 0.8895(5) -0.0839(3) 0.041(2) Uani 1 1 d D . .
H6A H 0.6028 0.8690 -0.1010 0.061 Uiso 1 1 calc R . .
H6B H 0.6905 0.8578 -0.0593 0.061 Uiso 1 1 calc R . .
H6C H 0.7446 0.8914 -0.1005 0.061 Uiso 1 1 calc R . .
C7 C 0.6863(8) 1.0806(5) -0.1064(3) 0.035(2) Uani 1 1 d D . .
H7A H 0.7752 1.0774 -0.1084 0.052 Uiso 1 1 calc R . .
H7B H 0.6653 1.1300 -0.0960 0.052 Uiso 1 1 calc R . .
H7C H 0.6445 1.0727 -0.1341 0.052 Uiso 1 1 calc R . .
C8 C 0.4382(7) 1.0040(6) -0.0566(3) 0.035(2) Uani 1 1 d D . .
H8A H 0.3929 1.0034 -0.0841 0.053 Uiso 1 1 calc R . .
H8B H 0.4202 1.0501 -0.0419 0.053 Uiso 1 1 calc R . .
H8C H 0.4132 0.9613 -0.0401 0.053 Uiso 1 1 calc R . .
C221 C 0.5860(6) 1.1850(4) 0.1387(2) 0.0217(16) Uiso 1 1 d D . .
H221 H 0.6178 1.2120 0.1144 0.026 Uiso 1 1 calc R . .
C222 C 0.4466(7) 1.1708(5) 0.1292(3) 0.043(2) Uani 1 1 d D . .
H22C H 0.4263 1.1629 0.0989 0.051 Uiso 1 1 calc R . .
H22D H 0.4188 1.1272 0.1449 0.051 Uiso 1 1 calc R . .
C223 C 0.3889(11) 1.2433(7) 0.1444(4) 0.077(4) Uani 1 1 d D . .
H22E H 0.3832 1.2807 0.1216 0.092 Uiso 1 1 calc R . .
H22F H 0.3054 1.2336 0.1532 0.092 Uiso 1 1 calc R . .
C224 C 0.4694(11) 1.2706(10) 0.1801(5) 0.104(7) Uani 1 1 d D . .
H22G H 0.4364 1.2556 0.2069 0.124 Uiso 1 1 calc R . .
H22H H 0.4748 1.3256 0.1794 0.124 Uiso 1 1 calc R . .
C225 C 0.5927(8) 1.2370(5) 0.1764(3) 0.039(2) Uani 1 1 d D . .
H22I H 0.6179 1.2089 0.2022 0.047 Uiso 1 1 calc R . .
H22J H 0.6539 1.2767 0.1728 0.047 Uiso 1 1 calc R . .
C231 C 1.0402(6) 1.1732(4) 0.2032(2) 0.0249(17) Uani 1 1 d D . .
H231 H 1.0576 1.2037 0.1782 0.030 Uiso 1 1 calc R . .
C232 C 0.9779(7) 1.2234(5) 0.2351(3) 0.0293(19) Uani 1 1 d D . .
H23C H 0.9496 1.2706 0.2217 0.035 Uiso 1 1 calc R . .
H23D H 0.9064 1.1977 0.2458 0.035 Uiso 1 1 calc R . .
C233 C 1.0741(9) 1.2384(7) 0.2702(3) 0.054(3) Uani 1 1 d D . .
H23E H 1.0764 1.2922 0.2771 0.065 Uiso 1 1 calc R . .
H23F H 1.0549 1.2105 0.2956 0.065 Uiso 1 1 calc R . .
C234 C 1.1945(8) 1.2142(5) 0.2562(3) 0.048(3) Uani 1 1 d D . .
H23G H 1.2497 1.1979 0.2803 0.057 Uiso 1 1 calc R . .
H23H H 1.2344 1.2552 0.2416 0.057 Uiso 1 1 calc R . .
C235 C 1.1644(7) 1.1502(5) 0.2267(3) 0.042(2) Uani 1 1 d D . .
H23I H 1.1556 1.1032 0.2424 0.051 Uiso 1 1 calc R . .
H23J H 1.2290 1.1437 0.2068 0.051 Uiso 1 1 calc R . .
C241 C 1.1382(6) 0.9647(5) 0.0924(3) 0.033(2) Uani 0.488(13) 1 d PD A 1
H241 H 1.1151 0.9968 0.0675 0.039 Uiso 0.488(13) 1 calc PR A 1
C242 C 1.1780(14) 0.8960(10) 0.0734(6) 0.049(6) Uani 0.488(13) 1 d PD A 1
H24C H 1.1204 0.8818 0.0494 0.058 Uiso 0.488(13) 1 calc PR A 1
H24D H 1.1816 0.8550 0.0941 0.058 Uiso 0.488(13) 1 calc PR A 1
C243 C 1.3042(16) 0.9113(13) 0.0587(7) 0.059(7) Uani 0.488(13) 1 d PD A 1
H24E H 1.3527 0.8650 0.0578 0.070 Uiso 0.488(13) 1 calc PR A 1
H24F H 1.2984 0.9344 0.0306 0.070 Uiso 0.488(13) 1 calc PR A 1
C244 C 1.3607(10) 0.9644(10) 0.0912(5) 0.097(6) Uani 0.488(13) 1 d PD A 1
H24G H 1.4132 0.9372 0.1125 0.117 Uiso 0.488(13) 1 calc PR A 1
H24H H 1.4113 1.0022 0.0779 0.117 Uiso 0.488(13) 1 calc PR A 1
C245 C 1.2551(13) 1.0008(12) 0.1108(7) 0.053(7) Uani 0.488(13) 1 d PD A 1
H24I H 1.2540 1.0548 0.1048 0.063 Uiso 0.488(13) 1 calc PR A 1
H24J H 1.2630 0.9937 0.1416 0.063 Uiso 0.488(13) 1 calc PR A 1
C251 C 1.0217(7) 0.7651(5) 0.1996(3) 0.036(2) Uani 1 1 d D A .
H251 H 1.0247 0.7336 0.1739 0.043 Uiso 1 1 calc R . .
C252 C 0.9715(9) 0.7187(6) 0.2345(3) 0.048(3) Uani 1 1 d D . .
H25C H 0.9021 0.7447 0.2464 0.057 Uiso 1 1 calc R A .
H25D H 0.9423 0.6698 0.2235 0.057 Uiso 1 1 calc R . .
C253 C 1.0734(12) 0.7089(13) 0.2666(4) 0.138(10) Uani 1 1 d D A .
H25E H 1.0506 0.7308 0.2933 0.166 Uiso 1 1 calc R . .
H25F H 1.0885 0.6551 0.2712 0.166 Uiso 1 1 calc R . .
C254 C 1.1798(15) 0.7425(9) 0.2547(5) 0.121(8) Uani 1 1 d D . .
H25G H 1.2424 0.7040 0.2502 0.145 Uiso 1 1 calc R A .
H25H H 1.2130 0.7761 0.2772 0.145 Uiso 1 1 calc R . .
C255 C 1.1534(8) 0.7851(6) 0.2159(4) 0.057(3) Uani 1 1 d D A .
H25I H 1.2120 0.7718 0.1949 0.068 Uiso 1 1 calc R . .
H25J H 1.1602 0.8392 0.2215 0.068 Uiso 1 1 calc R . .
C261 C 0.5608(8) 0.7741(4) 0.1378(3) 0.036(2) Uani 1 1 d D A .
H261 H 0.4828 0.7924 0.1231 0.043 Uiso 1 1 calc R . .
C262 C 0.6123(17) 0.7129(8) 0.1108(5) 0.123(7) Uani 1 1 d D . .
H26A H 0.5776 0.7167 0.0814 0.148 Uiso 1 1 calc R A .
H26B H 0.7027 0.7162 0.1112 0.148 Uiso 1 1 calc R . .
C263 C 0.575(5) 0.6430(9) 0.1299(13) 0.48(5) Uani 1 1 d D A .
H26C H 0.6475 0.6174 0.1433 0.576 Uiso 1 1 calc R . .
H26D H 0.5365 0.6097 0.1080 0.576 Uiso 1 1 calc R . .
C264 C 0.483(3) 0.6596(10) 0.1628(7) 0.203(15) Uani 1 1 d D . .
H26E H 0.3975 0.6623 0.1502 0.244 Uiso 1 1 calc R A .
H26F H 0.4877 0.6225 0.1857 0.244 Uiso 1 1 calc R . .
C265 C 0.5280(16) 0.7319(7) 0.1769(4) 0.102(6) Uani 1 1 d D A .
H26G H 0.6012 0.7263 0.1967 0.123 Uiso 1 1 calc R . .
H26H H 0.4641 0.7591 0.1912 0.123 Uiso 1 1 calc R . .
C271 C 0.4637(7) 0.9877(4) 0.2418(2) 0.0270(18) Uani 1 1 d D A .
H271 H 0.3910 0.9947 0.2214 0.032 Uiso 1 1 calc R . .
C272 C 0.4718(9) 1.0551(5) 0.2712(3) 0.044(3) Uani 1 1 d D . .
H27A H 0.5586 1.0673 0.2792 0.053 Uiso 1 1 calc R A .
H27B H 0.4325 1.0990 0.2572 0.053 Uiso 1 1 calc R . .
C273 C 0.4070(16) 1.0350(8) 0.3091(4) 0.091(5) Uani 1 1 d D A .
H27C H 0.4513 1.0555 0.3346 0.109 Uiso 1 1 calc R . .
H27D H 0.3227 1.0554 0.3069 0.109 Uiso 1 1 calc R . .
C274 C 0.4039(12) 0.9538(7) 0.3110(4) 0.071(4) Uani 1 1 d D . .
H27E H 0.3207 0.9370 0.3170 0.086 Uiso 1 1 calc R A .
H27F H 0.4623 0.9361 0.3339 0.086 Uiso 1 1 calc R . .
C275 C 0.4376(12) 0.9221(6) 0.2702(4) 0.066(4) Uani 1 1 d D A .
H27G H 0.3693 0.8917 0.2574 0.080 Uiso 1 1 calc R . .
H27H H 0.5111 0.8901 0.2746 0.080 Uiso 1 1 calc R . .
C281 C 0.9178(7) 0.9748(4) 0.3058(2) 0.0206(16) Uani 1 1 d D A .
H281 H 0.8779 0.9323 0.3197 0.025 Uiso 1 1 calc R . .
C282 C 0.8825(8) 1.0463(4) 0.3278(2) 0.0300(19) Uani 1 1 d D . .
H28A H 0.8907 1.0900 0.3093 0.036 Uiso 1 1 calc R A .
H28B H 0.7970 1.0437 0.3360 0.036 Uiso 1 1 calc R . .
C283 C 0.9716(9) 1.0513(6) 0.3659(3) 0.050(3) Uani 1 1 d D A .
H28C H 0.9820 1.1036 0.3752 0.060 Uiso 1 1 calc R . .
H28D H 0.9426 1.0215 0.3892 0.060 Uiso 1 1 calc R . .
C284 C 1.0873(9) 1.0214(9) 0.3522(4) 0.080(5) Uani 1 1 d D . .
H28E H 1.1322 0.9948 0.3756 0.095 Uiso 1 1 calc R A .
H28F H 1.1397 1.0624 0.3432 0.095 Uiso 1 1 calc R . .
C285 C 1.0572(7) 0.9686(6) 0.3162(3) 0.039(2) Uani 1 1 d D A .
H28G H 1.0799 0.9170 0.3243 0.047 Uiso 1 1 calc R . .
H28H H 1.1022 0.9827 0.2916 0.047 Uiso 1 1 calc R . .
C290 C 0.7279(6) 1.0195(3) -0.0022(2) 0.0162(14) Uani 1 1 d D . .
C291 C 0.8611(7) 1.0123(4) -0.0116(2) 0.0260(18) Uani 1 1 d D . .
C292 C 0.9295(7) 0.9479(5) -0.0146(2) 0.0305(19) Uani 1 1 d D . .
H292 H 0.8959 0.9007 -0.0086 0.037 Uiso 1 1 calc R . .
C293 C 1.0513(7) 0.9547(6) -0.0267(3) 0.044(3) Uani 1 1 d D . .
H293 H 1.1002 0.9118 -0.0301 0.053 Uiso 1 1 calc R . .
C294 C 1.0973(8) 1.0243(7) -0.0337(3) 0.052(3) Uani 1 1 d D . .
H294 H 1.1792 1.0281 -0.0415 0.062 Uiso 1 1 calc R . .
C295 C 1.0328(8) 1.0877(6) -0.0300(3) 0.044(2) Uani 1 1 d D . .
H295 H 1.0678 1.1348 -0.0355 0.053 Uiso 1 1 calc R . .
C296 C 0.9116(7) 1.0819(5) -0.0176(2) 0.0292(19) Uani 1 1 d D . .
C297 C 0.8183(8) 1.1383(4) -0.0110(3) 0.032(2) Uani 1 1 d D . .
C298 C 0.8227(9) 1.2163(5) -0.0146(3) 0.041(2) Uani 1 1 d D . .
H298 H 0.8941 1.2407 -0.0230 0.049 Uiso 1 1 calc R . .
C299 C 0.7233(10) 1.2550(6) -0.0060(3) 0.052(3) Uani 1 1 d D . .
H299 H 0.7228 1.3072 -0.0103 0.063 Uiso 1 1 calc R . .
C300 C 0.6176(10) 1.2208(6) 0.0095(3) 0.057(3) Uani 1 1 d D . .
H300 H 0.5516 1.2505 0.0179 0.069 Uiso 1 1 calc R . .
C301 C 0.6126(8) 1.1429(4) 0.0124(3) 0.0305(19) Uani 1 1 d D . .
H301 H 0.5419 1.1189 0.0215 0.037 Uiso 1 1 calc R . .
C302 C 0.7120(7) 1.1019(4) 0.0016(2) 0.0257(17) Uani 1 1 d D . .
C240 C 1.1382(6) 0.9647(5) 0.0924(3) 0.033(2) Uani 0.512(13) 1 d P A 2
H240 H 1.1187 0.9283 0.0692 0.039 Uiso 0.512(13) 1 calc PR A 2
C246 C 1.1813(13) 1.0282(10) 0.0739(5) 0.028(4) Uani 0.512(13) 1 d P A 2
H24K H 1.1847 1.0702 0.0940 0.033 Uiso 0.512(13) 1 calc PR A 2
H24L H 1.1272 1.0422 0.0491 0.033 Uiso 0.512(13) 1 calc PR A 2
C247 C 1.3121(15) 1.0087(8) 0.0610(6) 0.025(4) Uani 0.512(13) 1 d P A 2
H24M H 1.3076 0.9828 0.0336 0.030 Uiso 0.512(13) 1 calc PR A 2
H24N H 1.3618 1.0544 0.0588 0.030 Uiso 0.512(13) 1 calc PR A 2
C248 C 1.3607(10) 0.9644(10) 0.0912(5) 0.097(6) Uani 0.512(13) 1 d P A 2
H24O H 1.4222 0.9929 0.1089 0.117 Uiso 0.512(13) 1 calc PR A 2
H24P H 1.4037 0.9227 0.0783 0.117 Uiso 0.512(13) 1 calc PR A 2
C249 C 1.2577(14) 0.9308(12) 0.1207(7) 0.046(6) Uani 0.512(13) 1 d P A 2
H24Q H 1.2653 0.9513 0.1495 0.055 Uiso 0.512(13) 1 calc PR A 2
H24R H 1.2580 0.8758 0.1216 0.055 Uiso 0.512(13) 1 calc PR A 2
C400 C 0.781(3) 0.738(2) -0.0028(11) 0.118(12) Uiso 0.50 1 d PD . .
H40A H 0.7109 0.7046 -0.0026 0.177 Uiso 0.50 1 calc PR . .
H40B H 0.8296 0.7261 -0.0265 0.177 Uiso 0.50 1 calc PR . .
H40C H 0.7521 0.7898 -0.0055 0.177 Uiso 0.50 1 calc PR . .
C401 C 0.859(3) 0.730(4) 0.0372(15) 0.20(2) Uiso 0.50 1 d PD . .
H40D H 0.8339 0.7678 0.0573 0.244 Uiso 0.50 1 calc PR . .
H40E H 0.8439 0.6804 0.0492 0.244 Uiso 0.50 1 calc PR . .
C402 C 0.991(3) 0.738(3) 0.0331(13) 0.20(2) Uiso 0.50 1 d PD . .
H40F H 1.0059 0.7865 0.0199 0.237 Uiso 0.50 1 calc PR . .
H40G H 1.0170 0.6986 0.0139 0.237 Uiso 0.50 1 calc PR . .
C403 C 1.070(3) 0.733(2) 0.0728(10) 0.116(12) Uiso 0.50 1 d PD . .
H40H H 1.0466 0.6889 0.0891 0.139 Uiso 0.50 1 calc PR . .
H40I H 1.0592 0.7779 0.0900 0.139 Uiso 0.50 1 calc PR . .
C404 C 1.204(4) 0.726(3) 0.0617(15) 0.17(2) Uiso 0.50 1 d PD . .

loop_
_atom_site_aniso_label
_atom_site_aniso_U_11
_atom_site_aniso_U_22
_atom_site_aniso_U_33
_atom_site_aniso_U_23
_atom_site_aniso_U_13
_atom_site_aniso_U_12
Sn11 0.0362(3) 0.0282(3) 0.0210(3) -0.0003(2) -0.0011(2) 0.0081(3)
Si11 0.0156(9) 0.0389(16) 0.0146(11) -0.0016(9) 0.0011(8) -0.0019(9)
Si12 0.0164(9) 0.0374(15) 0.0176(11) -0.0019(9) 0.0011(8) -0.0022(9)
Si13 0.0166(10) 0.0359(15) 0.0202(11) 0.0001(9) 0.0026(8) 0.0000(9)
Si14 0.0127(9) 0.0390(16) 0.0167(11) 0.0006(9) 0.0030(8) -0.0008(9)
Si15 0.0189(10) 0.0315(14) 0.0187(11) -0.0019(9) 0.0016(8) -0.0027(9)
Si16 0.0177(10) 0.0365(15) 0.0190(11) -0.0013(9) 0.0004(8) 0.0020(9)
Si17 0.0147(9) 0.0473(17) 0.0136(11) -0.0027(10) 0.0035(8) -0.0025(9)
Si18 0.0178(9) 0.0327(15) 0.0165(11) -0.0020(9) 0.0008(8) -0.0014(9)
O11 0.023(3) 0.044(4) 0.021(3) -0.002(3) -0.002(2) -0.001(2)
O12 0.022(3) 0.047(4) 0.035(3) 0.001(3) -0.008(2) -0.005(3)
O13 0.022(3) 0.052(4) 0.027(3) 0.013(3) 0.009(2) 0.003(3)
O14 0.015(2) 0.053(4) 0.019(3) -0.003(3) 0.003(2) 0.000(2)
O15 0.021(3) 0.039(4) 0.036(3) -0.005(3) -0.007(2) -0.001(2)
O16 0.034(3) 0.035(4) 0.026(3) 0.007(2) 0.014(3) -0.003(2)
O17 0.015(3) 0.058(5) 0.026(3) -0.003(3) 0.001(2) -0.003(2)
O18 0.037(3) 0.041(4) 0.027(3) -0.002(3) 0.006(3) -0.017(3)
O19 0.024(3) 0.038(4) 0.024(3) -0.009(3) 0.003(2) -0.004(2)
O20 0.031(3) 0.038(4) 0.023(3) -0.006(3) 0.000(2) 0.008(3)
O21 0.027(3) 0.047(4) 0.029(4) -0.012(3) 0.010(3) -0.012(3)
O22 0.035(3) 0.041(4) 0.026(3) -0.004(3) 0.000(3) 0.010(3)
C1 0.022(4) 0.027(5) 0.021(4) -0.002(3) -0.001(3) 0.003(3)
C2 0.054(6) 0.046(7) 0.043(6) -0.001(5) -0.002(5) 0.018(5)
C3 0.058(7) 0.047(7) 0.057(7) -0.004(5) 0.005(5) -0.001(5)
C21 0.032(4) 0.022(4) 0.021(4) 0.002(3) 0.006(3) 0.002(3)
C22 0.045(5) 0.046(6) 0.030(5) 0.006(4) -0.005(4) -0.015(4)
C23 0.059(7) 0.055(7) 0.054(7) 0.018(6) 0.003(5) -0.026(6)
C24 0.044(5) 0.048(7) 0.061(7) 0.011(5) -0.004(5) -0.017(5)
C25 0.016(3) 0.036(5) 0.044(5) -0.002(4) 0.000(3) -0.008(3)
C31 0.023(4) 0.023(5) 0.026(4) 0.001(3) 0.003(3) 0.006(3)
C32 0.035(5) 0.039(6) 0.038(5) 0.012(4) 0.008(4) -0.005(4)
C33 0.049(7) 0.191(18) 0.044(8) 0.061(9) 0.002(6) 0.021(9)
C34 0.057(7) 0.103(11) 0.088(10) 0.051(9) -0.038(7) -0.023(7)
C35 0.021(4) 0.074(8) 0.070(8) 0.016(6) 0.006(5) 0.015(5)
C41 0.018(4) 0.051(6) 0.032(5) -0.001(4) 0.007(3) -0.006(4)
C42 0.027(5) 0.139(13) 0.049(8) 0.019(8) 0.003(5) 0.015(6)
C43 0.021(4) 0.069(8) 0.093(10) 0.006(7) 0.021(6) 0.002(5)
C44 0.036(6) 0.107(11) 0.061(8) -0.016(8) 0.019(6) -0.018(6)
C45 0.045(6) 0.059(7) 0.045(6) 0.004(5) 0.012(5) -0.002(5)
C51 0.026(4) 0.042(6) 0.023(4) -0.001(4) 0.006(3) 0.001(4)
C52 0.038(5) 0.038(6) 0.042(5) -0.007(4) 0.004(4) -0.014(4)
C53 0.064(8) 0.104(11) 0.069(9) -0.048(8) -0.016(7) -0.010(7)
C54 0.050(7) 0.103(12) 0.086(10) -0.036(8) -0.026(7) 0.013(7)
C55 0.019(4) 0.079(8) 0.063(7) -0.006(6) -0.005(4) -0.012(5)
C61 0.039(5) 0.034(5) 0.030(5) 0.006(4) 0.001(4) 0.013(4)
C62 0.052(7) 0.084(10) 0.081(9) -0.020(7) -0.024(6) 0.030(6)
C63 0.059(8) 0.082(10) 0.115(12) -0.011(9) -0.022(8) 0.033(7)
C64 0.077(8) 0.047(7) 0.081(9) -0.011(7) 0.021(7) 0.029(6)
C65 0.085(8) 0.039(7) 0.043(6) -0.014(5) -0.013(6) 0.012(6)
C71 0.022(4) 0.044(6) 0.027(5) 0.000(4) 0.005(3) -0.005(4)
C72 0.037(5) 0.073(8) 0.050(6) -0.030(6) 0.015(5) -0.003(5)
C73 0.055(7) 0.118(12) 0.030(6) -0.016(6) 0.013(5) 0.006(7)
C74 0.166(17) 0.134(15) 0.027(7) 0.039(8) 0.047(8) 0.083(12)
C75 0.051(6) 0.058(8) 0.059(7) 0.003(6) 0.019(5) -0.016(5)
C81 0.029(4) 0.058(7) 0.017(4) -0.002(4) -0.003(3) 0.005(4)
C82 0.060(7) 0.060(7) 0.042(6) -0.029(5) -0.004(5) 0.023(5)
C83 0.099(11) 0.076(10) 0.081(10) -0.032(8) -0.033(8) 0.022(8)
C84 0.045(7) 0.200(19) 0.061(9) -0.050(11) -0.014(6) 0.018(9)
C85 0.036(5) 0.104(10) 0.033(6) -0.012(6) -0.015(4) 0.021(6)
C90 0.031(4) 0.039(6) 0.025(4) 0.004(4) -0.007(3) 0.007(4)
C91 0.035(5) 0.091(9) 0.026(5) -0.006(5) -0.004(4) 0.016(5)
C92 0.043(6) 0.066(8) 0.031(5) 0.006(5) 0.007(4) -0.007(5)
C93 0.056(8) 0.160(17) 0.033(7) -0.005(8) -0.003(6) -0.004(9)
C94 0.059(8) 0.155(17) 0.046(8) -0.015(9) 0.004(6) 0.026(10)
C95 0.091(11) 0.161(17) 0.062(9) -0.027(10) -0.022(8) 0.101(12)
C96 0.074(7) 0.044(6) 0.025(5) -0.007(4) -0.014(5) 0.036(6)
C97 0.081(9) 0.093(11) 0.043(7) 0.001(7) -0.020(6) 0.003(8)
C98 0.115(12) 0.047(8) 0.060(8) 0.007(6) -0.053(8) 0.001(7)
C99 0.133(16) 0.095(13) 0.066(10) 0.009(9) -0.048(11) -0.005(12)
C100 0.161(16) 0.100(12) 0.036(7) 0.016(8) -0.021(9) -0.087(12)
C101 0.099(9) 0.053(7) 0.025(5) 0.009(5) -0.013(5) -0.039(6)
C102 0.076(7) 0.029(5) 0.021(4) -0.002(4) -0.012(4) 0.013(5)
Sn21 0.0205(2) 0.0436(4) 0.0162(2) -0.0008(2) 0.00149(18) 0.0003(2)
Si21 0.0175(9) 0.0130(12) 0.0159(11) 0.0018(8) 0.0030(8) -0.0037(7)
Si22 0.0185(9) 0.0066(10) 0.0203(10) 0.0039(8) 0.0039(8) -0.0030(7)
Si23 0.0161(9) 0.0162(12) 0.0197(10) -0.0009(8) 0.0032(8) -0.0046(8)
Si24 0.0157(9) 0.0232(13) 0.0200(11) -0.0030(9) 0.0038(8) -0.0018(8)
Si25 0.0285(11) 0.0191(12) 0.0210(11) -0.0025(9) -0.0009(9) 0.0112(9)
Si26 0.0297(10) 0.0048(10) 0.0193(10) -0.0019(8) 0.0056(8) -0.0038(8)
Si27 0.0191(9) 0.0015(10) 0.0225(11) 0.0007(7) 0.0050(8) -0.0018(7)
Si28 0.0207(10) 0.0192(12) 0.0164(11) 0.0008(8) -0.0007(8) 0.0042(8)
O211 0.024(3) 0.013(3) 0.026(3) 0.009(2) 0.000(2) 0.000(2)
O212 0.021(3) 0.016(3) 0.040(3) 0.006(2) -0.007(2) -0.006(2)
O213 0.021(3) 0.039(4) 0.039(4) -0.018(3) 0.011(3) -0.008(2)
O214 0.020(3) 0.015(3) 0.024(3) 0.001(2) 0.002(2) -0.0003(19)
O215 0.039(3) 0.017(3) 0.040(3) -0.003(3) -0.006(3) 0.009(2)
O216 0.037(3) 0.008(3) 0.032(3) 0.000(2) 0.010(3) -0.005(2)
O217 0.024(3) 0.039(4) 0.023(3) 0.003(2) -0.002(2) 0.004(2)
O218 0.043(3) 0.026(3) 0.019(3) -0.008(2) 0.002(2) 0.011(3)
O219 0.039(3) 0.023(3) 0.038(4) 0.007(3) 0.005(3) 0.012(2)
O220 0.031(3) 0.015(3) 0.021(3) 0.004(2) 0.003(2) -0.010(2)
O222 0.037(3) 0.025(3) 0.024(3) 0.006(2) -0.002(2) -0.005(2)
C5 0.021(4) 0.023(5) 0.018(4) 0.004(3) 0.001(3) -0.008(3)
C6 0.039(5) 0.036(6) 0.047(6) -0.002(5) 0.007(4) -0.005(4)
C7 0.042(5) 0.032(5) 0.031(5) 0.006(4) 0.009(4) -0.004(4)
C8 0.014(4) 0.054(7) 0.038(5) -0.009(5) 0.001(3) 0.002(4)
C222 0.031(5) 0.033(6) 0.062(7) -0.011(5) -0.017(4) 0.012(4)
C223 0.066(8) 0.070(9) 0.093(10) -0.042(8) -0.003(7) 0.041(7)
C224 0.067(8) 0.149(16) 0.093(11) -0.081(11) -0.008(8) 0.045(9)
C225 0.049(5) 0.018(5) 0.048(6) -0.005(4) -0.005(4) 0.008(4)
C231 0.019(4) 0.028(5) 0.027(4) 0.001(3) -0.002(3) -0.008(3)
C232 0.030(4) 0.017(5) 0.041(5) -0.011(4) 0.008(4) 0.000(3)
C233 0.051(6) 0.058(7) 0.052(7) -0.029(6) 0.000(5) -0.001(5)
C234 0.047(6) 0.024(5) 0.070(7) -0.011(5) -0.013(5) -0.012(4)
C235 0.021(4) 0.042(6) 0.062(7) -0.017(5) -0.011(4) 0.000(4)
C241 0.013(3) 0.059(7) 0.026(5) -0.018(4) 0.006(3) -0.005(4)
C242 0.030(10) 0.072(16) 0.044(12) -0.006(11) 0.001(8) 0.019(10)
C243 0.045(12) 0.073(18) 0.058(15) -0.019(13) 0.009(11) 0.009(11)
C244 0.029(6) 0.173(18) 0.094(12) -0.017(12) 0.027(7) 0.009(8)
C245 0.015(8) 0.092(19) 0.051(13) -0.003(13) 0.004(8) -0.034(10)
C251 0.046(5) 0.037(6) 0.025(4) 0.006(4) 0.004(4) 0.030(4)
C252 0.056(6) 0.042(6) 0.046(6) 0.015(5) 0.011(5) 0.010(5)
C253 0.070(10) 0.28(3) 0.067(11) 0.090(14) 0.017(8) 0.058(14)
C254 0.146(16) 0.069(10) 0.133(15) 0.068(10) -0.087(13) -0.022(10)
C255 0.033(5) 0.049(7) 0.087(9) 0.019(6) -0.003(5) 0.016(5)
C261 0.059(6) 0.016(5) 0.032(5) 0.001(4) 0.004(4) -0.011(4)
C262 0.136(16) 0.099(13) 0.139(17) -0.052(12) 0.045(13) -0.054(11)
C263 0.96(12) 0.025(11) 0.52(7) -0.02(2) 0.52(8) -0.09(3)
C264 0.35(4) 0.098(16) 0.18(2) -0.007(15) 0.13(2) -0.15(2)
C265 0.180(16) 0.077(10) 0.051(8) 0.005(7) 0.014(9) -0.099(11)
C271 0.022(4) 0.028(5) 0.031(5) -0.005(4) 0.005(3) -0.007(3)
C272 0.051(6) 0.033(6) 0.053(6) -0.009(5) 0.026(5) 0.009(4)
C273 0.117(13) 0.097(13) 0.064(10) -0.031(9) 0.032(9) 0.013(9)
C274 0.066(8) 0.090(11) 0.062(9) 0.029(7) 0.031(7) 0.020(7)
C275 0.090(9) 0.041(7) 0.076(9) 0.008(6) 0.056(7) -0.011(6)
C281 0.024(4) 0.011(4) 0.027(4) 0.004(3) 0.001(3) 0.000(3)
C282 0.043(5) 0.023(5) 0.023(4) 0.002(3) 0.001(4) 0.003(4)
C283 0.053(6) 0.060(7) 0.036(6) -0.025(5) -0.009(5) 0.002(5)
C284 0.034(6) 0.162(14) 0.042(7) -0.048(8) -0.003(5) -0.012(7)
C285 0.032(5) 0.052(6) 0.031(5) -0.001(4) -0.008(4) 0.015(4)
C290 0.023(3) 0.010(4) 0.016(3) 0.005(3) 0.001(3) -0.003(3)
C291 0.030(4) 0.039(5) 0.008(3) -0.002(3) -0.006(3) -0.010(4)
C292 0.031(4) 0.041(6) 0.018(4) -0.004(4) -0.005(3) 0.015(4)
C293 0.023(4) 0.082(8) 0.026(5) -0.009(5) -0.002(4) 0.017(5)
C294 0.030(5) 0.107(10) 0.018(4) 0.001(5) 0.001(4) -0.011(6)
C295 0.035(5) 0.068(8) 0.030(5) 0.006(5) 0.003(4) -0.013(5)
C296 0.029(4) 0.042(5) 0.017(4) -0.002(4) 0.001(3) -0.012(4)
C297 0.048(5) 0.020(4) 0.027(4) 0.003(4) -0.010(4) -0.017(4)
C298 0.055(6) 0.030(5) 0.036(5) 0.006(4) -0.011(4) -0.020(4)
C299 0.073(8) 0.036(6) 0.046(6) -0.004(5) -0.006(5) -0.012(5)
C300 0.063(7) 0.064(8) 0.041(6) -0.008(5) -0.022(5) 0.025(6)
C301 0.045(5) 0.016(4) 0.029(4) -0.004(3) -0.008(4) 0.004(4)
C302 0.037(4) 0.025(4) 0.015(4) 0.004(3) -0.004(3) -0.002(3)
C240 0.013(3) 0.059(7) 0.026(5) -0.018(4) 0.006(3) -0.005(4)
C246 0.016(7) 0.042(11) 0.025(9) 0.013(7) -0.002(6) -0.007(7)
C247 0.035(9) 0.006(7) 0.037(10) -0.008(6) 0.026(8) 0.001(6)
C248 0.029(6) 0.173(18) 0.094(12) -0.017(12) 0.027(7) 0.009(8)
C249 0.017(8) 0.053(13) 0.069(14) 0.033(11) 0.011(8) 0.003(8)

loop_
_atom_type_symbol
_atom_type_description
_atom_type_scat_dispersion_real
_atom_type_scat_dispersion_imag
_atom_type_scat_source
C C 0.0033 0.0016 'International Tables Vol C Tables 4.2.6.8 and 6.1.1.4'
H H 0.0000 0.0000 'International Tables Vol C Tables 4.2.6.8 and 6.1.1.4'
O O 0.0106 0.0060 'International Tables Vol C Tables 4.2.6.8 and 6.1.1.4'
Si Si 0.0817 0.0704 'International Tables Vol C Tables 4.2.6.8 and 6.1.1.4'
Sn Sn -0.6537 1.4246 'International Tables Vol C Tables 4.2.6.8 and 6.1.1.4'

loop_
_geom_angle_atom_site_label_1
_geom_angle_atom_site_label_2
_geom_angle_atom_site_label_3
_geom_angle
_geom_angle_site_symmetry_1
_geom_angle_site_symmetry_3
_geom_angle_publ_flag
C4 Sn11 C2 106.9(5) . . ?
C4 Sn11 C3 118.2(5) . . ?
C2 Sn11 C3 109.2(4) . . ?
C4 Sn11 C90 109.0(4) . . ?
C2 Sn11 C90 106.9(4) . . ?
C3 Sn11 C90 106.2(4) . . ?
O11 Si11 O14 109.3(3) . . ?
O11 Si11 O20 110.0(3) . . ?
O14 Si11 O20 108.9(3) . . ?
O11 Si11 C1 110.8(3) . . ?
O14 Si11 C1 112.2(3) . . ?
O20 Si11 C1 105.6(3) . . ?
O21 Si12 O12 109.8(3) . . ?
O21 Si12 O11 108.3(3) . . ?
O12 Si12 O11 108.8(3) . . ?
O21 Si12 C21 109.8(3) . . ?
O12 Si12 C21 106.7(3) . . ?
O11 Si12 C21 113.5(3) . . ?
O12 Si13 O22 108.1(3) . . ?
O12 Si13 O13 108.0(3) . . ?
O22 Si13 O13 109.5(3) . . ?
O12 Si13 C31 112.9(3) . . ?
O22 Si13 C31 107.7(3) . . ?
O13 Si13 C31 110.6(3) . . ?
O13 Si14 O14 109.7(3) . . ?
O13 Si14 O19 108.5(3) . . ?
O14 Si14 O19 109.0(3) . . ?
O13 Si14 C41 107.6(3) . . ?
O14 Si14 C41 111.5(4) . . ?
O19 Si14 C41 110.5(4) . . ?
O19 Si15 O18 110.2(3) . . ?
O19 Si15 O15 108.3(3) . . ?
O18 Si15 O15 109.0(3) . . ?
O19 Si15 C51 110.6(3) . . ?
O18 Si15 C51 108.2(3) . . ?
O15 Si15 C51 110.5(3) . . ?
O15 Si16 O20 109.2(3) . . ?
O15 Si16 O16 109.7(3) . . ?
O20 Si16 O16 107.8(3) . . ?
O15 Si16 C61 108.9(4) . . ?
O20 Si16 C61 111.8(3) . . ?
O16 Si16 C61 109.4(4) . . ?
O16 Si17 O17 108.5(3) . . ?
O16 Si17 O21 110.2(3) . . ?
O17 Si17 O21 108.5(3) . . ?
O16 Si17 C71 108.0(3) . . ?
O17 Si17 C71 109.3(3) . . ?
O21 Si17 C71 112.3(3) . . ?
O22 Si18 O18 108.0(3) . . ?
O22 Si18 O17 111.1(3) . . ?
O18 Si18 O17 108.1(3) . . ?
O22 Si18 C81 110.5(4) . . ?
O18 Si18 C81 109.9(4) . . ?
O17 Si18 C81 109.2(3) . . ?
Si11 O11 Si12 148.8(4) . . ?
Si13 O12 Si12 152.0(4) . . ?
Si14 O13 Si13 149.7(4) . . ?
Si11 O14 Si14 149.6(4) . . ?
Si16 O15 Si15 147.3(4) . . ?
Si17 O16 Si16 152.2(4) . . ?
Si17 O17 Si18 147.9(4) . . ?
Si18 O18 Si15 151.9(4) . . ?
Si15 O19 Si14 148.2(4) . . ?
Si16 O20 Si11 148.1(4) . . ?
Si12 O21 Si17 147.4(4) . . ?
Si18 O22 Si13 148.3(4) . . ?
C90 C1 Si11 118.2(5) . . ?
C90 C1 H1A 107.8 . . ?
Si11 C1 H1A 107.8 . . ?
C90 C1 H1B 107.8 . . ?
Si11 C1 H1B 107.8 . . ?
H1A C1 H1B 107.1 . . ?
Sn11 C2 H2A 109.5 . . ?
Sn11 C2 H2B 109.5 . . ?
H2A C2 H2B 109.5 . . ?
Sn11 C2 H2C 109.5 . . ?
H2A C2 H2C 109.5 . . ?
H2B C2 H2C 109.5 . . ?
Sn11 C3 H3A 109.5 . . ?
Sn11 C3 H3B 109.5 . . ?
H3A C3 H3B 109.5 . . ?
Sn11 C3 H3C 109.5 . . ?
H3A C3 H3C 109.5 . . ?
H3B C3 H3C 109.5 . . ?
Sn11 C4 H4A 109.5 . . ?
Sn11 C4 H4B 109.5 . . ?
H4A C4 H4B 109.5 . . ?
Sn11 C4 H4C 109.5 . . ?
H4A C4 H4C 109.5 . . ?
H4B C4 H4C 109.5 . . ?
C25 C21 C22 102.7(6) . . ?
C25 C21 Si12 118.0(5) . . ?
C22 C21 Si12 111.8(5) . . ?
C25 C21 H21 107.9 . . ?
C22 C21 H21 107.9 . . ?
Si12 C21 H21 107.9 . . ?
C23 C22 C21 104.8(7) . . ?
C23 C22 H22A 110.8 . . ?
C21 C22 H22A 110.8 . . ?
C23 C22 H22B 110.8 . . ?
C21 C22 H22B 110.8 . . ?
H22A C22 H22B 108.9 . . ?
C24 C23 C22 106.9(7) . . ?
C24 C23 H23A 110.3 . . ?
C22 C23 H23A 110.3 . . ?
C24 C23 H23B 110.3 . . ?
C22 C23 H23B 110.3 . . ?
H23A C23 H23B 108.6 . . ?
C23 C24 C25 106.4(8) . . ?
C23 C24 H24A 110.4 . . ?
C25 C24 H24A 110.4 . . ?
C23 C24 H24B 110.4 . . ?
C25 C24 H24B 110.4 . . ?
H24A C24 H24B 108.6 . . ?
C24 C25 C21 102.9(7) . . ?
C24 C25 H25A 111.2 . . ?
C21 C25 H25A 111.2 . . ?
C24 C25 H25B 111.2 . . ?
C21 C25 H25B 111.2 . . ?
H25A C25 H25B 109.1 . . ?
C35 C31 C32 105.2(6) . . ?
C35 C31 Si13 110.9(6) . . ?
C32 C31 Si13 112.9(5) . . ?
C35 C31 H31 109.2 . . ?
C32 C31 H31 109.2 . . ?
Si13 C31 H31 109.2 . . ?
C33 C32 C31 104.9(7) . . ?
C33 C32 H32A 110.8 . . ?
C31 C32 H32A 110.8 . . ?
C33 C32 H32B 110.8 . . ?
C31 C32 H32B 110.8 . . ?
H32A C32 H32B 108.8 . . ?
C34 C33 C32 108.7(8) . . ?
C34 C33 H33A 110.0 . . ?
C32 C33 H33A 110.0 . . ?
C34 C33 H33B 110.0 . . ?
C32 C33 H33B 110.0 . . ?
H33A C33 H33B 108.3 . . ?
C33 C34 C35 106.7(9) . . ?
C33 C34 H34A 110.4 . . ?
C35 C34 H34A 110.4 . . ?
C33 C34 H34B 110.4 . . ?
C35 C34 H34B 110.4 . . ?
H34A C34 H34B 108.6 . . ?
C34 C35 C31 105.2(8) . . ?
C34 C35 H35A 110.7 . . ?
C31 C35 H35A 110.7 . . ?
C34 C35 H35B 110.7 . . ?
C31 C35 H35B 110.7 . . ?
H35A C35 H35B 108.8 . . ?
C42 C41 C45 100.3(8) . . ?
C42 C41 Si14 113.4(7) . . ?
C45 C41 Si14 117.1(6) . . ?
C42 C41 H41 108.5 . . ?
C45 C41 H41 108.5 . . ?
Si14 C41 H41 108.5 . . ?
C41 C42 C43 106.5(9) . . ?
C41 C42 H42A 110.4 . . ?
C43 C42 H42A 110.4 . . ?
C41 C42 H42B 110.4 . . ?
C43 C42 H42B 110.4 . . ?
H42A C42 H42B 108.6 . . ?
C42 C43 C44 105.0(8) . . ?
C42 C43 H43A 110.7 . . ?
C44 C43 H43A 110.7 . . ?
C42 C43 H43B 110.7 . . ?
C44 C43 H43B 110.7 . . ?
H43A C43 H43B 108.8 . . ?
C45 C44 C43 105.0(8) . . ?
C45 C44 H44A 110.7 . . ?
C43 C44 H44A 110.7 . . ?
C45 C44 H44B 110.7 . . ?
C43 C44 H44B 110.7 . . ?
H44A C44 H44B 108.8 . . ?
C44 C45 C41 103.4(9) . . ?
C44 C45 H45A 111.1 . . ?
C41 C45 H45A 111.1 . . ?
C44 C45 H45B 111.1 . . ?
C41 C45 H45B 111.1 . . ?
H45A C45 H45B 109.0 . . ?
C52 C51 C55 104.6(7) . . ?
C52 C51 Si15 112.5(5) . . ?
C55 C51 Si15 113.4(6) . . ?
C52 C51 H51 108.8 . . ?
C55 C51 H51 108.8 . . ?
Si15 C51 H51 108.8 . . ?
C53 C52 C51 106.1(7) . . ?
C53 C52 H52A 110.5 . . ?
C51 C52 H52A 110.5 . . ?
C53 C52 H52B 110.5 . . ?
C51 C52 H52B 110.5 . . ?
H52A C52 H52B 108.7 . . ?
C54 C53 C52 109.7(9) . . ?
C54 C53 H53A 109.7 . . ?
C52 C53 H53A 109.7 . . ?
C54 C53 H53B 109.7 . . ?
C52 C53 H53B 109.7 . . ?
H53A C53 H53B 108.2 . . ?
C53 C54 C55 109.5(9) . . ?
C53 C54 H54A 109.8 . . ?
C55 C54 H54A 109.8 . . ?
C53 C54 H54B 109.8 . . ?
C55 C54 H54B 109.8 . . ?
H54A C54 H54B 108.2 . . ?
C54 C55 C51 103.3(8) . . ?
C54 C55 H55A 111.1 . . ?
C51 C55 H55A 111.1 . . ?
C54 C55 H55B 111.1 . . ?
C51 C55 H55B 111.1 . . ?
H55A C55 H55B 109.1 . . ?
C62 C61 C65 100.9(8) . . ?
C62 C61 Si16 117.5(7) . . ?
C65 C61 Si16 115.0(6) . . ?
C62 C61 H61 107.6 . . ?
C65 C61 H61 107.6 . . ?
Si16 C61 H61 107.6 . . ?
C63 C62 C61 103.7(9) . . ?
C63 C62 H62A 111.0 . . ?
C61 C62 H62A 111.0 . . ?
C63 C62 H62B 111.0 . . ?
C61 C62 H62B 111.0 . . ?
H62A C62 H62B 109.0 . . ?
C62 C63 C64 109.2(9) . . ?
C62 C63 H63A 109.8 . . ?
C64 C63 H63A 109.8 . . ?
C62 C63 H63B 109.8 . . ?
C64 C63 H63B 109.8 . . ?
H63A C63 H63B 108.3 . . ?
C65 C64 C63 103.8(8) . . ?
C65 C64 H64A 111.0 . . ?
C63 C64 H64A 111.0 . . ?
C65 C64 H64B 111.0 . . ?
C63 C64 H64B 111.0 . . ?
H64A C64 H64B 109.0 . . ?
C64 C65 C61 106.9(8) . . ?
C64 C65 H65A 110.3 . . ?
C61 C65 H65A 110.3 . . ?
C64 C65 H65B 110.3 . . ?
C61 C65 H65B 110.3 . . ?
H65A C65 H65B 108.6 . . ?
C72 C71 C75 104.0(7) . . ?
C72 C71 Si17 114.0(6) . . ?
C75 C71 Si17 115.4(6) . . ?
C72 C71 H71 107.7 . . ?
C75 C71 H71 107.7 . . ?
Si17 C71 H71 107.7 . . ?
C73 C72 C71 106.4(8) . . ?
C73 C72 H72A 110.5 . . ?
C71 C72 H72A 110.5 . . ?
C73 C72 H72B 110.5 . . ?
C71 C72 H72B 110.5 . . ?
H72A C72 H72B 108.6 . . ?
C74 C73 C72 103.1(9) . . ?
C74 C73 H73A 111.1 . . ?
C72 C73 H73A 111.1 . . ?
C74 C73 H73B 111.1 . . ?
C72 C73 H73B 111.1 . . ?
H73A C73 H73B 109.1 . . ?
C73 C74 C75 110.1(9) . . ?
C73 C74 H74A 109.6 . . ?
C75 C74 H74A 109.6 . . ?
C73 C74 H74B 109.6 . . ?
C75 C74 H74B 109.6 . . ?
H74A C74 H74B 108.2 . . ?
C74 C75 C71 105.7(9) . . ?
C74 C75 H75A 110.6 . . ?
C71 C75 H75A 110.6 . . ?
C74 C75 H75B 110.6 . . ?
C71 C75 H75B 110.6 . . ?
H75A C75 H75B 108.7 . . ?
C82 C81 C85 104.9(7) . . ?
C82 C81 Si18 113.6(6) . . ?
C85 C81 Si18 115.5(6) . . ?
C82 C81 H81 107.5 . . ?
C85 C81 H81 107.5 . . ?
Si18 C81 H81 107.5 . . ?
C83 C82 C81 105.6(8) . . ?
C83 C82 H82A 110.6 . . ?
C81 C82 H82A 110.6 . . ?
C83 C82 H82B 110.6 . . ?
C81 C82 H82B 110.6 . . ?
H82A C82 H82B 108.7 . . ?
C84 C83 C82 107.0(9) . . ?
C84 C83 H83A 110.3 . . ?
C82 C83 H83A 110.3 . . ?
C84 C83 H83B 110.3 . . ?
C82 C83 H83B 110.3 . . ?
H83A C83 H83B 108.6 . . ?
C83 C84 C85 110.5(9) . . ?
C83 C84 H84A 109.5 . . ?
C85 C84 H84A 109.5 . . ?
C83 C84 H84B 109.5 . . ?
C85 C84 H84B 109.5 . . ?
H84A C84 H84B 108.1 . . ?
C84 C85 C81 104.1(8) . . ?
C84 C85 H85A 110.9 . . ?
C81 C85 H85A 110.9 . . ?
C84 C85 H85B 110.9 . . ?
C81 C85 H85B 110.9 . . ?
H85A C85 H85B 108.9 . . ?
C91 C90 C102 101.2(7) . . ?
C91 C90 C1 119.9(7) . . ?
C102 C90 C1 119.7(7) . . ?
C91 C90 Sn11 102.8(5) . . ?
C102 C90 Sn11 102.2(5) . . ?
C1 C90 Sn11 108.5(5) . . ?
C92 C91 C96 123.5(9) . . ?
C92 C91 C90 128.3(9) . . ?
C96 C91 C90 108.1(8) . . ?
C91 C92 C93 117.3(11) . . ?
C91 C92 H92 121.3 . . ?
C93 C92 H92 121.3 . . ?
C94 C93 C92 117.5(12) . . ?
C94 C93 H93 121.3 . . ?
C92 C93 H93 121.3 . . ?
C95 C94 C93 125.1(12) . . ?
C95 C94 H94 117.4 . . ?
C93 C94 H94 117.4 . . ?
C94 C95 C96 118.2(13) . . ?
C94 C95 H95 120.9 . . ?
C96 C95 H95 120.9 . . ?
C95 C96 C91 118.3(11) . . ?
C95 C96 C97 129.9(11) . . ?
C91 C96 C97 111.8(8) . . ?
C102 C97 C98 123.4(11) . . ?
C102 C97 C96 105.3(9) . . ?
C98 C97 C96 131.3(11) . . ?
C99 C98 C97 114.9(13) . . ?
C99 C98 H98 122.6 . . ?
C97 C98 H98 122.6 . . ?
C98 C99 C100 124.4(15) . . ?
C98 C99 H99 117.8 . . ?
C100 C99 H99 117.8 . . ?
C99 C100 C101 119.6(14) . . ?
C99 C100 H100 120.2 . . ?
C101 C100 H100 120.2 . . ?
C102 C101 C100 119.1(12) . . ?
C102 C101 H101 120.5 . . ?
C100 C101 H101 120.5 . . ?
C97 C102 C101 118.6(9) . . ?
C97 C102 C90 113.0(9) . . ?
C101 C102 C90 128.2(8) . . ?
C6 Sn21 C8 109.0(4) . . ?
C6 Sn21 C7 112.2(4) . . ?
C8 Sn21 C7 111.5(4) . . ?
C6 Sn21 C290 109.1(3) . . ?
C8 Sn21 C290 107.6(3) . . ?
C7 Sn21 C290 107.3(3) . . ?
O211 Si21 O214 109.1(3) . . ?
O211 Si21 O220 109.3(3) . . ?
O214 Si21 O220 109.7(3) . . ?
O211 Si21 C5 110.4(3) . . ?
O214 Si21 C5 112.2(3) . . ?
O220 Si21 C5 106.1(3) . . ?
O212 Si22 O221 108.8(3) . . ?
O212 Si22 O211 109.2(3) . . ?
O221 Si22 O211 109.0(3) . . ?
O212 Si22 C221 109.3(3) . . ?
O221 Si22 C221 108.3(3) . . ?
O211 Si22 C221 112.2(3) . . ?
O222 Si23 O213 109.4(3) . . ?
O222 Si23 O212 108.6(3) . . ?
O213 Si23 O212 108.4(3) . . ?
O222 Si23 C231 108.5(3) . . ?
O213 Si23 C231 111.7(3) . . ?
O212 Si23 C231 110.2(3) . . ?
O213 Si24 O219 109.0(4) . . ?
O213 Si24 O214 109.2(3) . . ?
O219 Si24 O214 108.3(3) . . ?
O213 Si24 C241 109.4(3) . . ?
O219 Si24 C241 110.8(4) . . ?
O214 Si24 C241 110.1(3) . . ?
O219 Si25 O215 108.8(3) . . ?
O219 Si25 O218 109.4(3) . . ?
O215 Si25 O218 107.7(3) . . ?
O219 Si25 C251 109.9(3) . . ?
O215 Si25 C251 112.0(4) . . ?
O218 Si25 C251 109.0(3) . . ?
O220 Si26 O215 108.6(3) . . ?
O220 Si26 O216 108.6(3) . . ?
O215 Si26 O216 110.0(3) . . ?
O220 Si26 C261 111.7(3) . . ?
O215 Si26 C261 110.1(4) . . ?
O216 Si26 C261 107.9(3) . . ?
O221 Si27 O216 110.1(3) . . ?
O221 Si27 O217 108.7(3) . . ?
O216 Si27 O217 108.7(3) . . ?
O221 Si27 C271 109.4(3) . . ?
O216 Si27 C271 110.8(3) . . ?
O217 Si27 C271 109.0(3) . . ?
O218 Si28 O222 108.9(3) . . ?
O218 Si28 O217 109.4(3) . . ?
O222 Si28 O217 109.0(3) . . ?
O218 Si28 C281 110.3(3) . . ?
O222 Si28 C281 110.2(3) . . ?
O217 Si28 C281 109.0(3) . . ?
Si21 O211 Si22 146.0(3) . . ?
Si22 O212 Si23 146.5(4) . . ?
Si24 O213 Si23 146.6(4) . . ?
Si21 O214 Si24 148.4(4) . . ?
Si26 O215 Si25 148.6(4) . . ?
Si27 O216 Si26 146.7(4) . . ?
Si27 O217 Si28 145.6(4) . . ?
Si28 O218 Si25 147.5(4) . . ?
Si25 O219 Si24 152.7(4) . . ?
Si26 O220 Si21 151.5(4) . . ?
Si27 O221 Si22 153.1(4) . . ?
Si28 O222 Si23 154.3(4) . . ?
C290 C5 Si21 119.0(5) . . ?
C290 C5 H5A 107.6 . . ?
Si21 C5 H5A 107.6 . . ?
C290 C5 H5B 107.6 . . ?
Si21 C5 H5B 107.6 . . ?
H5A C5 H5B 107.0 . . ?
Sn21 C6 H6A 109.5 . . ?
Sn21 C6 H6B 109.5 . . ?
H6A C6 H6B 109.5 . . ?
Sn21 C6 H6C 109.5 . . ?
H6A C6 H6C 109.5 . . ?
H6B C6 H6C 109.5 . . ?
Sn21 C7 H7A 109.5 . . ?
Sn21 C7 H7B 109.5 . . ?
H7A C7 H7B 109.5 . . ?
Sn21 C7 H7C 109.5 . . ?
H7A C7 H7C 109.5 . . ?
H7B C7 H7C 109.5 . . ?
Sn21 C8 H8A 109.5 . . ?
Sn21 C8 H8B 109.5 . . ?
H8A C8 H8B 109.5 . . ?
Sn21 C8 H8C 109.5 . . ?
H8A C8 H8C 109.5 . . ?
H8B C8 H8C 109.5 . . ?
C225 C221 C222 104.2(6) . . ?
C225 C221 Si22 113.0(5) . . ?
C222 C221 Si22 113.8(5) . . ?
C225 C221 H221 108.6 . . ?
C222 C221 H221 108.6 . . ?
Si22 C221 H221 108.6 . . ?
C223 C222 C221 102.6(7) . . ?
C223 C222 H22C 111.2 . . ?
C221 C222 H22C 111.2 . . ?
C223 C222 H22D 111.2 . . ?
C221 C222 H22D 111.2 . . ?
H22C C222 H22D 109.2 . . ?
C224 C223 C222 106.9(9) . . ?
C224 C223 H22E 110.3 . . ?
C222 C223 H22E 110.3 . . ?
C224 C223 H22F 110.3 . . ?
C222 C223 H22F 110.3 . . ?
H22E C223 H22F 108.6 . . ?
C223 C224 C225 107.3(8) . . ?
C223 C224 H22G 110.3 . . ?
C225 C224 H22G 110.3 . . ?
C223 C224 H22H 110.3 . . ?
C225 C224 H22H 110.3 . . ?
H22G C224 H22H 108.5 . . ?
C224 C225 C221 108.5(7) . . ?
C224 C225 H22I 110.0 . . ?
C221 C225 H22I 110.0 . . ?
C224 C225 H22J 110.0 . . ?
C221 C225 H22J 110.0 . . ?
H22I C225 H22J 108.4 . . ?
C232 C231 C235 104.1(6) . . ?
C232 C231 Si23 112.7(5) . . ?
C235 C231 Si23 113.2(5) . . ?
C232 C231 H231 108.9 . . ?
C235 C231 H231 108.9 . . ?
Si23 C231 H231 108.9 . . ?
C233 C232 C231 106.2(6) . . ?
C233 C232 H23C 110.5 . . ?
C231 C232 H23C 110.5 . . ?
C233 C232 H23D 110.5 . . ?
C231 C232 H23D 110.5 . . ?
H23C C232 H23D 108.7 . . ?
C234 C233 C232 107.8(7) . . ?
C234 C233 H23E 110.1 . . ?
C232 C233 H23E 110.1 . . ?
C234 C233 H23F 110.1 . . ?
C232 C233 H23F 110.1 . . ?
H23E C233 H23F 108.5 . . ?
C233 C234 C235 104.8(7) . . ?
C233 C234 H23G 110.8 . . ?
C235 C234 H23G 110.8 . . ?
C233 C234 H23H 110.8 . . ?
C235 C234 H23H 110.8 . . ?
H23G C234 H23H 108.9 . . ?
C234 C235 C231 104.0(7) . . ?
C234 C235 H23I 111.0 . . ?
C231 C235 H23I 111.0 . . ?
C234 C235 H23J 111.0 . . ?
C231 C235 H23J 111.0 . . ?
H23I C235 H23J 109.0 . . ?
C242 C241 C245 104.9(10) . . ?
C242 C241 Si24 122.7(9) . . ?
C245 C241 Si24 117.8(8) . . ?
C242 C241 H241 102.9 . . ?
C245 C241 H241 102.9 . . ?
Si24 C241 H241 102.9 . . ?
C241 C242 C243 106.3(13) . . ?
C241 C242 H24C 110.5 . . ?
C243 C242 H24C 110.5 . . ?
C241 C242 H24D 110.5 . . ?
C243 C242 H24D 110.5 . . ?
H24C C242 H24D 108.7 . . ?
C244 C243 C242 103.8(13) . . ?
C244 C243 H24E 111.0 . . ?
C242 C243 H24E 111.0 . . ?
C244 C243 H24F 111.0 . . ?
C242 C243 H24F 111.0 . . ?
H24E C243 H24F 109.0 . . ?
C245 C244 C243 105.9(11) . . ?
C245 C244 H24G 110.6 . . ?
C243 C244 H24G 110.6 . . ?
C245 C244 H24H 110.6 . . ?
C243 C244 H24H 110.6 . . ?
H24G C244 H24H 108.7 . . ?
C244 C245 C241 107.6(12) . . ?
C244 C245 H24I 110.2 . . ?
C241 C245 H24I 110.2 . . ?
C244 C245 H24J 110.2 . . ?
C241 C245 H24J 110.2 . . ?
H24I C245 H24J 108.5 . . ?
C252 C251 C255 104.8(7) . . ?
C252 C251 Si25 112.7(6) . . ?
C255 C251 Si25 112.0(6) . . ?
C252 C251 H251 109.1 . . ?
C255 C251 H251 109.1 . . ?
Si25 C251 H251 109.1 . . ?
C253 C252 C251 106.4(9) . . ?
C253 C252 H25C 110.5 . . ?
C251 C252 H25C 110.5 . . ?
C253 C252 H25D 110.5 . . ?
C251 C252 H25D 110.5 . . ?
H25C C252 H25D 108.6 . . ?
C254 C253 C252 111.4(10) . . ?
C254 C253 H25E 109.3 . . ?
C252 C253 H25E 109.3 . . ?
C254 C253 H25F 109.3 . . ?
C252 C253 H25F 109.3 . . ?
H25E C253 H25F 108.0 . . ?
C253 C254 C255 109.8(10) . . ?
C253 C254 H25G 109.7 . . ?
C255 C254 H25G 109.7 . . ?
C253 C254 H25H 109.7 . . ?
C255 C254 H25H 109.7 . . ?
H25G C254 H25H 108.2 . . ?
C254 C255 C251 106.7(9) . . ?
C254 C255 H25I 110.4 . . ?
C251 C255 H25I 110.4 . . ?
C254 C255 H25J 110.4 . . ?
C251 C255 H25J 110.4 . . ?
H25I C255 H25J 108.6 . . ?
C265 C261 C262 102.9(10) . . ?
C265 C261 Si26 113.0(6) . . ?
C262 C261 Si26 116.9(8) . . ?
C265 C261 H261 107.9 . . ?
C262 C261 H261 107.9 . . ?
Si26 C261 H261 107.9 . . ?
C263 C262 C261 104.7(12) . . ?
C263 C262 H26A 110.8 . . ?
C261 C262 H26A 110.8 . . ?
C263 C262 H26B 110.8 . . ?
C261 C262 H26B 110.8 . . ?
H26A C262 H26B 108.9 . . ?
C262 C263 C264 109.6(14) . . ?
C262 C263 H26C 109.8 . . ?
C264 C263 H26C 109.8 . . ?
C262 C263 H26D 109.8 . . ?
C264 C263 H26D 109.8 . . ?
H26C C263 H26D 108.2 . . ?
C265 C264 C263 99.4(15) . . ?
C265 C264 H26E 111.9 . . ?
C263 C264 H26E 111.9 . . ?
C265 C264 H26F 111.9 . . ?
C263 C264 H26F 111.9 . . ?
H26E C264 H26F 109.6 . . ?
C264 C265 C261 106.5(10) . . ?
C264 C265 H26G 110.4 . . ?
C261 C265 H26G 110.4 . . ?
C264 C265 H26H 110.4 . . ?
C261 C265 H26H 110.4 . . ?
H26G C265 H26H 108.6 . . ?
C275 C271 C272 104.5(7) . . ?
C275 C271 Si27 115.7(6) . . ?
C272 C271 Si27 112.0(5) . . ?
C275 C271 H271 108.1 . . ?
C272 C271 H271 108.1 . . ?
Si27 C271 H271 108.1 . . ?
C273 C272 C271 107.3(8) . . ?
C273 C272 H27A 110.2 . . ?
C271 C272 H27A 110.2 . . ?
C273 C272 H27B 110.2 . . ?
C271 C272 H27B 110.2 . . ?
H27A C272 H27B 108.5 . . ?
C274 C273 C272 106.9(9) . . ?
C274 C273 H27C 110.3 . . ?
C272 C273 H27C 110.3 . . ?
C274 C273 H27D 110.3 . . ?
C272 C273 H27D 110.3 . . ?
H27C C273 H27D 108.6 . . ?
C273 C274 C275 109.6(9) . . ?
C273 C274 H27E 109.8 . . ?
C275 C274 H27E 109.8 . . ?
C273 C274 H27F 109.8 . . ?
C275 C274 H27F 109.8 . . ?
H27E C274 H27F 108.2 . . ?
C274 C275 C271 107.0(8) . . ?
C274 C275 H27G 110.3 . . ?
C271 C275 H27G 110.3 . . ?
C274 C275 H27H 110.3 . . ?
C271 C275 H27H 110.3 . . ?
H27G C275 H27H 108.6 . . ?
C282 C281 C285 103.9(6) . . ?
C282 C281 Si28 114.2(5) . . ?
C285 C281 Si28 115.1(6) . . ?
C282 C281 H281 107.8 . . ?
C285 C281 H281 107.8 . . ?
Si28 C281 H281 107.8 . . ?
C283 C282 C281 104.6(6) . . ?
C283 C282 H28A 110.8 . . ?
C281 C282 H28A 110.8 . . ?
C283 C282 H28B 110.8 . . ?
C281 C282 H28B 110.8 . . ?
H28A C282 H28B 108.9 . . ?
C284 C283 C282 104.9(7) . . ?
C284 C283 H28C 110.8 . . ?
C282 C283 H28C 110.8 . . ?
C284 C283 H28D 110.8 . . ?
C282 C283 H28D 110.8 . . ?
H28C C283 H28D 108.8 . . ?
C283 C284 C285 108.1(7) . . ?
C283 C284 H28E 110.1 . . ?
C285 C284 H28E 110.1 . . ?
C283 C284 H28F 110.1 . . ?
C285 C284 H28F 110.1 . . ?
H28E C284 H28F 108.4 . . ?
C284 C285 C281 106.1(7) . . ?
C284 C285 H28G 110.5 . . ?
C281 C285 H28G 110.5 . . ?
C284 C285 H28H 110.5 . . ?
C281 C285 H28H 110.5 . . ?
H28G C285 H28H 108.7 . . ?
C302 C290 C291 102.7(5) . . ?
C302 C290 C5 120.2(6) . . ?
C291 C290 C5 119.6(6) . . ?
C302 C290 Sn21 101.4(4) . . ?
C291 C290 Sn21 102.4(4) . . ?
C5 C290 Sn21 107.7(4) . . ?
C292 C291 C296 121.5(7) . . ?
C292 C291 C290 128.1(7) . . ?
C296 C291 C290 110.4(7) . . ?
C291 C292 C293 118.0(9) . . ?
C291 C292 H292 121.0 . . ?
C293 C292 H292 121.0 . . ?
C294 C293 C292 119.0(9) . . ?
C294 C293 H293 120.5 . . ?
C292 C293 H293 120.5 . . ?
C295 C294 C293 123.8(9) . . ?
C295 C294 H294 118.1 . . ?
C293 C294 H294 118.1 . . ?
C294 C295 C296 117.9(9) . . ?
C294 C295 H295 121.1 . . ?
C296 C295 H295 121.1 . . ?
C291 C296 C295 119.7(8) . . ?
C291 C296 C297 108.5(6) . . ?
C295 C296 C297 131.7(8) . . ?
C298 C297 C302 121.2(8) . . ?
C298 C297 C296 130.5(8) . . ?
C302 C297 C296 108.3(7) . . ?
C299 C298 C297 117.8(9) . . ?
C299 C298 H298 121.1 . . ?
C297 C298 H298 121.1 . . ?
C298 C299 C300 122.7(10) . . ?
C298 C299 H299 118.7 . . ?
C300 C299 H299 118.7 . . ?
C301 C300 C299 119.1(9) . . ?
C301 C300 H300 120.4 . . ?
C299 C300 H300 120.4 . . ?
C302 C301 C300 118.9(9) . . ?
C302 C301 H301 120.6 . . ?
C300 C301 H301 120.6 . . ?
C301 C302 C297 120.1(7) . . ?
C301 C302 C290 130.4(7) . . ?
C297 C302 C290 109.4(6) . . ?
C247 C246 H24K 110.5 . . ?
C247 C246 H24L 110.5 . . ?
H24K C246 H24L 108.7 . . ?
C246 C247 H24M 110.6 . . ?
C246 C247 H24N 110.6 . . ?
H24M C247 H24N 108.8 . . ?
H24Q C249 H24R 110.1 . . ?
C401 C400 H40A 109.5 . . ?
C401 C400 H40B 109.5 . . ?
H40A C400 H40B 109.5 . . ?
C401 C400 H40C 109.5 . . ?
H40A C400 H40C 109.5 . . ?
H40B C400 H40C 109.5 . . ?
C402 C401 C400 115(4) . . ?
C402 C401 H40D 108.6 . . ?
C400 C401 H40D 108.6 . . ?
C402 C401 H40E 108.6 . . ?
C400 C401 H40E 108.6 . . ?
H40D C401 H40E 107.5 . . ?
C401 C402 C403 116(4) . . ?
C401 C402 H40F 108.4 . . ?
C403 C402 H40F 108.4 . . ?
C401 C402 H40G 108.4 . . ?
C403 C402 H40G 108.4 . . ?
H40F C402 H40G 107.5 . . ?
C402 C403 C404 108(3) . . ?
C402 C403 H40H 110.1 . . ?
C404 C403 H40H 110.1 . . ?
C402 C403 H40I 110.1 . . ?
C404 C403 H40I 110.1 . . ?
H40H C403 H40I 108.4 . . ?

loop_
_geom_bond_atom_site_label_1
_geom_bond_atom_site_label_2
_geom_bond_distance
_geom_bond_site_symmetry_2
_geom_bond_publ_flag
Sn11 C4 2.021(11) . ?
Sn11 C2 2.121(9) . ?
Sn11 C3 2.142(9) . ?
Sn11 C90 2.228(7) . ?
Si11 O11 1.614(6) . ?
Si11 O14 1.616(5) . ?
Si11 O20 1.621(6) . ?
Si11 C1 1.851(7) . ?
Si12 O21 1.607(6) . ?
Si12 O12 1.620(5) . ?
Si12 O11 1.626(6) . ?
Si12 C21 1.844(7) . ?
Si13 O12 1.606(5) . ?
Si13 O22 1.616(6) . ?
Si13 O13 1.622(5) . ?
Si13 C31 1.846(7) . ?
Si14 O13 1.609(6) . ?
Si14 O14 1.620(5) . ?
Si14 O19 1.628(6) . ?
Si14 C41 1.854(7) . ?
Si15 O19 1.608(5) . ?
Si15 O18 1.625(6) . ?
Si15 O15 1.625(5) . ?
Si15 C51 1.849(8) . ?
Si16 O15 1.617(5) . ?
Si16 O20 1.618(6) . ?
Si16 O16 1.620(5) . ?
Si16 C61 1.824(8) . ?
Si17 O16 1.614(6) . ?
Si17 O17 1.617(5) . ?
Si17 O21 1.635(6) . ?
Si17 C71 1.832(7) . ?
Si18 O22 1.615(6) . ?
Si18 O18 1.618(6) . ?
Si18 O17 1.621(5) . ?
Si18 C81 1.835(7) . ?
C1 C90 1.539(10) . ?
C1 H1A 0.9900 . ?
C1 H1B 0.9900 . ?
C2 H2A 0.9800 . ?
C2 H2B 0.9800 . ?
C2 H2C 0.9800 . ?
C3 H3A 0.9800 . ?
C3 H3B 0.9800 . ?
C3 H3C 0.9800 . ?
C4 H4A 0.9800 . ?
C4 H4B 0.9800 . ?
C4 H4C 0.9800 . ?
C21 C25 1.541(9) . ?
C21 C22 1.574(10) . ?
C21 H21 1.0000 . ?
C22 C23 1.541(11) . ?
C22 H22A 0.9900 . ?
C22 H22B 0.9900 . ?
C23 C24 1.494(12) . ?
C23 H23A 0.9900 . ?
C23 H23B 0.9900 . ?
C24 C25 1.503(11) . ?
C24 H24A 0.9900 . ?
C24 H24B 0.9900 . ?
C25 H25A 0.9900 . ?
C25 H25B 0.9900 . ?
C31 C35 1.556(10) . ?
C31 C32 1.559(10) . ?
C31 H31 1.0000 . ?
C32 C33 1.506(12) . ?
C32 H32A 0.9900 . ?
C32 H32B 0.9900 . ?
C33 C34 1.457(13) . ?
C33 H33A 0.9900 . ?
C33 H33B 0.9900 . ?
C34 C35 1.478(12) . ?
C34 H34A 0.9900 . ?
C34 H34B 0.9900 . ?
C35 H35A 0.9900 . ?
C35 H35B 0.9900 . ?
C41 C42 1.503(13) . ?
C41 C45 1.511(12) . ?
C41 H41 1.0000 . ?
C42 C43 1.513(14) . ?
C42 H42A 0.9900 . ?
C42 H42B 0.9900 . ?
C43 C44 1.513(15) . ?
C43 H43A 0.9900 . ?
C43 H43B 0.9900 . ?
C44 C45 1.507(13) . ?
C44 H44A 0.9900 . ?
C44 H44B 0.9900 . ?
C45 H45A 0.9900 . ?
C45 H45B 0.9900 . ?
C51 C52 1.538(10) . ?
C51 C55 1.557(11) . ?
C51 H51 1.0000 . ?
C52 C53 1.485(12) . ?
C52 H52A 0.9900 . ?
C52 H52B 0.9900 . ?
C53 C54 1.424(14) . ?
C53 H53A 0.9900 . ?
C53 H53B 0.9900 . ?
C54 C55 1.497(13) . ?
C54 H54A 0.9900 . ?
C54 H54B 0.9900 . ?
C55 H55A 0.9900 . ?
C55 H55B 0.9900 . ?
C61 C62 1.524(12) . ?
C61 C65 1.538(11) . ?
C61 H61 1.0000 . ?
C62 C63 1.497(15) . ?
C62 H62A 0.9900 . ?
C62 H62B 0.9900 . ?
C63 C64 1.510(17) . ?
C63 H63A 0.9900 . ?
C63 H63B 0.9900 . ?
C64 C65 1.504(13) . ?
C64 H64A 0.9900 . ?
C64 H64B 0.9900 . ?
C65 H65A 0.9900 . ?
C65 H65B 0.9900 . ?
C71 C72 1.519(11) . ?
C71 C75 1.545(11) . ?
C71 H71 1.0000 . ?
C72 C73 1.511(12) . ?
C72 H72A 0.9900 . ?
C72 H72B 0.9900 . ?
C73 C74 1.454(16) . ?
C73 H73A 0.9900 . ?
C73 H73B 0.9900 . ?
C74 C75 1.482(13) . ?
C74 H74A 0.9900 . ?
C74 H74B 0.9900 . ?
C75 H75A 0.9900 . ?
C75 H75B 0.9900 . ?
C81 C82 1.518(11) . ?
C81 C85 1.541(10) . ?
C81 H81 1.0000 . ?
C82 C83 1.489(12) . ?
C82 H82A 0.9900 . ?
C82 H82B 0.9900 . ?
C83 C84 1.448(14) . ?
C83 H83A 0.9900 . ?
C83 H83B 0.9900 . ?
C84 C85 1.502(13) . ?
C84 H84A 0.9900 . ?
C84 H84B 0.9900 . ?
C85 H85A 0.9900 . ?
C85 H85B 0.9900 . ?
C90 C91 1.509(10) . ?
C90 C102 1.522(11) . ?
C91 C92 1.381(12) . ?
C91 C96 1.421(12) . ?
C92 C93 1.448(13) . ?
C92 H92 0.9500 . ?
C93 C94 1.401(17) . ?
C93 H93 0.9500 . ?
C94 C95 1.356(17) . ?
C94 H94 0.9500 . ?
C95 C96 1.415(13) . ?
C95 H95 0.9500 . ?
C96 C97 1.447(14) . ?
C97 C102 1.392(13) . ?
C97 C98 1.444(14) . ?
C98 C99 1.345(17) . ?
C98 H98 0.9500 . ?
C99 C100 1.397(17) . ?
C99 H99 0.9500 . ?
C100 C101 1.407(14) . ?
C100 H100 0.9500 . ?
C101 C102 1.395(12) . ?
C101 H101 0.9500 . ?
Sn21 C6 2.103(8) . ?
Sn21 C8 2.131(7) . ?
Sn21 C7 2.132(8) . ?
Sn21 C290 2.225(6) . ?
Si21 O211 1.606(5) . ?
Si21 O214 1.613(5) . ?
Si21 O220 1.623(5) . ?
Si21 C5 1.858(7) . ?
Si22 O212 1.614(5) . ?
Si22 O221 1.623(6) . ?
Si22 O211 1.633(5) . ?
Si22 C221 1.833(7) . ?
Si23 O222 1.616(5) . ?
Si23 O213 1.617(5) . ?
Si23 O212 1.623(5) . ?
Si23 C231 1.841(7) . ?
Si24 O213 1.611(6) . ?
Si24 O219 1.615(6) . ?
Si24 O214 1.618(5) . ?
Si24 C241 1.841(7) . ?
Si25 O219 1.613(6) . ?
Si25 O215 1.613(6) . ?
Si25 O218 1.626(5) . ?
Si25 C251 1.840(7) . ?
Si26 O220 1.613(5) . ?
Si26 O215 1.613(5) . ?
Si26 O216 1.623(5) . ?
Si26 C261 1.812(8) . ?
Si27 O221 1.608(6) . ?
Si27 O216 1.610(5) . ?
Si27 O217 1.612(5) . ?
Si27 C271 1.840(7) . ?
Si28 O218 1.604(5) . ?
Si28 O222 1.608(5) . ?
Si28 O217 1.622(5) . ?
Si28 C281 1.838(7) . ?
C5 C290 1.515(8) . ?
C5 H5A 0.9900 . ?
C5 H5B 0.9900 . ?
C6 H6A 0.9800 . ?
C6 H6B 0.9800 . ?
C6 H6C 0.9800 . ?
C7 H7A 0.9800 . ?
C7 H7B 0.9800 . ?
C7 H7C 0.9800 . ?
C8 H8A 0.9800 . ?
C8 H8B 0.9800 . ?
C8 H8C 0.9800 . ?
C221 C225 1.526(10) . ?
C221 C222 1.554(10) . ?
C221 H221 1.0000 . ?
C222 C223 1.540(12) . ?
C222 H22C 0.9900 . ?
C222 H22D 0.9900 . ?
C223 C224 1.477(14) . ?
C223 H22E 0.9900 . ?
C223 H22F 0.9900 . ?
C224 C225 1.489(12) . ?
C224 H22G 0.9900 . ?
C224 H22H 0.9900 . ?
C225 H22I 0.9900 . ?
C225 H22J 0.9900 . ?
C231 C232 1.556(10) . ?
C231 C235 1.561(10) . ?
C231 H231 1.0000 . ?
C232 C233 1.510(11) . ?
C232 H23C 0.9900 . ?
C232 H23D 0.9900 . ?
C233 C234 1.486(12) . ?
C233 H23E 0.9900 . ?
C233 H23F 0.9900 . ?
C234 C235 1.510(11) . ?
C234 H23G 0.9900 . ?
C234 H23H 0.9900 . ?
C235 H23I 0.9900 . ?
C235 H23J 0.9900 . ?
C241 C242 1.458(16) . ?
C241 C245 1.515(14) . ?
C241 H241 1.0000 . ?
C242 C243 1.514(19) . ?
C242 H24C 0.9900 . ?
C242 H24D 0.9900 . ?
C243 C244 1.511(18) . ?
C243 H24E 0.9900 . ?
C243 H24F 0.9900 . ?
C244 C245 1.502(17) . ?
C244 H24G 0.9900 . ?
C244 H24H 0.9900 . ?
C245 H24I 0.9900 . ?
C245 H24J 0.9900 . ?
C251 C252 1.527(11) . ?
C251 C255 1.539(11) . ?
C251 H251 1.0000 . ?
C252 C253 1.472(13) . ?
C252 H25C 0.9900 . ?
C252 H25D 0.9900 . ?
C253 C254 1.387(16) . ?
C253 H25E 0.9900 . ?
C253 H25F 0.9900 . ?
C254 C255 1.472(13) . ?
C254 H25G 0.9900 . ?
C254 H25H 0.9900 . ?
C255 H25I 0.9900 . ?
C255 H25J 0.9900 . ?
C261 C265 1.528(11) . ?
C261 C262 1.531(14) . ?
C261 H261 1.0000 . ?
C262 C263 1.469(18) . ?
C262 H26A 0.9900 . ?
C262 H26B 0.9900 . ?
C263 C264 1.54(2) . ?
C263 H26C 0.9900 . ?
C263 H26D 0.9900 . ?
C264 C265 1.451(16) . ?
C264 H26E 0.9900 . ?
C264 H26F 0.9900 . ?
C265 H26G 0.9900 . ?
C265 H26H 0.9900 . ?
C271 C275 1.529(11) . ?
C271 C272 1.532(11) . ?
C271 H271 1.0000 . ?
C272 C273 1.490(13) . ?
C272 H27A 0.9900 . ?
C272 H27B 0.9900 . ?
C273 C274 1.462(16) . ?
C273 H27C 0.9900 . ?
C273 H27D 0.9900 . ?
C274 C275 1.494(13) . ?
C274 H27E 0.9900 . ?
C274 H27F 0.9900 . ?
C275 H27G 0.9900 . ?
C275 H27H 0.9900 . ?
C281 C282 1.528(10) . ?
C281 C285 1.540(10) . ?
C281 H281 1.0000 . ?
C282 C283 1.508(10) . ?
C282 H28A 0.9900 . ?
C282 H28B 0.9900 . ?
C283 C284 1.469(12) . ?
C283 H28C 0.9900 . ?
C283 H28D 0.9900 . ?
C284 C285 1.513(12) . ?
C284 H28E 0.9900 . ?
C284 H28F 0.9900 . ?
C285 H28G 0.9900 . ?
C285 H28H 0.9900 . ?
C290 C302 1.496(9) . ?
C290 C291 1.513(9) . ?
C291 C292 1.384(11) . ?
C291 C296 1.386(10) . ?
C292 C293 1.419(11) . ?
C292 H292 0.9500 . ?
C293 C294 1.371(14) . ?
C293 H293 0.9500 . ?
C294 C295 1.350(14) . ?
C294 H294 0.9500 . ?
C295 C296 1.414(10) . ?
C295 H295 0.9500 . ?
C296 C297 1.464(11) . ?
C297 C298 1.409(11) . ?
C297 C302 1.417(10) . ?
C298 C299 1.335(13) . ?
C298 H298 0.9500 . ?
C299 C300 1.428(14) . ?
C299 H299 0.9500 . ?
C300 C301 1.405(12) . ?
C300 H300 0.9500 . ?
C301 C302 1.377(10) . ?
C301 H301 0.9500 . ?
C246 C247 1.56(2) . ?
C246 H24K 0.9900 . ?
C246 H24L 0.9900 . ?
C247 H24M 0.9900 . ?
C247 H24N 0.9900 . ?
C249 H24Q 0.9900 . ?
C249 H24R 0.9900 . ?
C400 C401 1.50(3) . ?
C400 H40A 0.9800 . ?
C400 H40B 0.9800 . ?
C400 H40C 0.9800 . ?
C401 C402 1.46(3) . ?
C401 H40D 0.9900 . ?
C401 H40E 0.9900 . ?
C402 C403 1.49(3) . ?
C402 H40F 0.9900 . ?
C402 H40G 0.9900 . ?
C403 C404 1.54(3) . ?
C403 H40H 0.9900 . ?
C403 H40I 0.9900 . ?

loop_
_geom_torsion_atom_site_label_1
_geom_torsion_atom_site_label_2
_geom_torsion_atom_site_label_3
_geom_torsion_atom_site_label_4
_geom_torsion
_geom_torsion_site_symmetry_1
_geom_torsion_site_symmetry_2
_geom_torsion_site_symmetry_3
_geom_torsion_site_symmetry_4
_geom_torsion_publ_flag
O14 Si11 O11 Si12 -55.8(8) . . . . ?
O20 Si11 O11 Si12 63.7(8) . . . . ?
C1 Si11 O11 Si12 -179.9(7) . . . . ?
O21 Si12 O11 Si11 -64.9(8) . . . . ?
O12 Si12 O11 Si11 54.4(8) . . . . ?
C21 Si12 O11 Si11 173.0(7) . . . . ?
O22 Si13 O12 Si12 -56.8(10) . . . . ?
O13 Si13 O12 Si12 61.6(10) . . . . ?
C31 Si13 O12 Si12 -175.8(8) . . . . ?
O21 Si12 O12 Si13 56.8(10) . . . . ?
O11 Si12 O12 Si13 -61.6(10) . . . . ?
C21 Si12 O12 Si13 175.6(9) . . . . ?
O14 Si14 O13 Si13 55.5(9) . . . . ?
O19 Si14 O13 Si13 -63.4(9) . . . . ?
C41 Si14 O13 Si13 177.0(8) . . . . ?
O12 Si13 O13 Si14 -54.8(10) . . . . ?
O22 Si13 O13 Si14 62.6(9) . . . . ?
C31 Si13 O13 Si14 -178.9(8) . . . . ?
O11 Si11 O14 Si14 61.1(9) . . . . ?
O20 Si11 O14 Si14 -59.1(9) . . . . ?
C1 Si11 O14 Si14 -175.6(8) . . . . ?
O13 Si14 O14 Si11 -60.4(9) . . . . ?
O19 Si14 O14 Si11 58.2(9) . . . . ?
C41 Si14 O14 Si11 -179.5(8) . . . . ?
O20 Si16 O15 Si15 62.6(8) . . . . ?
O16 Si16 O15 Si15 -55.3(8) . . . . ?
C61 Si16 O15 Si15 -175.0(7) . . . . ?
O19 Si15 O15 Si16 -63.9(8) . . . . ?
O18 Si15 O15 Si16 56.0(8) . . . . ?
C51 Si15 O15 Si16 174.8(7) . . . . ?
O17 Si17 O16 Si16 -60.1(10) . . . . ?
O21 Si17 O16 Si16 58.6(10) . . . . ?
C71 Si17 O16 Si16 -178.4(9) . . . . ?
O15 Si16 O16 Si17 59.4(10) . . . . ?
O20 Si16 O16 Si17 -59.5(10) . . . . ?
C61 Si16 O16 Si17 178.8(9) . . . . ?
O16 Si17 O17 Si18 59.3(9) . . . . ?
O21 Si17 O17 Si18 -60.4(9) . . . . ?
C71 Si17 O17 Si18 176.9(8) . . . . ?
O22 Si18 O17 Si17 59.1(9) . . . . ?
O18 Si18 O17 Si17 -59.3(9) . . . . ?
C81 Si18 O17 Si17 -178.8(8) . . . . ?
O22 Si18 O18 Si15 -58.5(10) . . . . ?
O17 Si18 O18 Si15 61.8(10) . . . . ?
C81 Si18 O18 Si15 -179.1(9) . . . . ?
O19 Si15 O18 Si18 56.9(10) . . . . ?
O15 Si15 O18 Si18 -61.8(10) . . . . ?
C51 Si15 O18 Si18 177.9(9) . . . . ?
O18 Si15 O19 Si14 -54.6(8) . . . . ?
O15 Si15 O19 Si14 64.5(8) . . . . ?
C51 Si15 O19 Si14 -174.2(7) . . . . ?
O13 Si14 O19 Si15 57.6(8) . . . . ?
O14 Si14 O19 Si15 -61.8(8) . . . . ?
C41 Si14 O19 Si15 175.3(7) . . . . ?
O15 Si16 O20 Si11 -61.9(8) . . . . ?
O16 Si16 O20 Si11 57.2(8) . . . . ?
C61 Si16 O20 Si11 177.5(7) . . . . ?
O11 Si11 O20 Si16 -58.6(8) . . . . ?
O14 Si11 O20 Si16 61.2(8) . . . . ?
C1 Si11 O20 Si16 -178.2(7) . . . . ?
O12 Si12 O21 Si17 -60.0(9) . . . . ?
O11 Si12 O21 Si17 58.7(9) . . . . ?
C21 Si12 O21 Si17 -176.9(8) . . . . ?
O16 Si17 O21 Si12 -55.6(9) . . . . ?
O17 Si17 O21 Si12 63.1(9) . . . . ?
C71 Si17 O21 Si12 -176.1(8) . . . . ?
O18 Si18 O22 Si13 58.7(9) . . . . ?
O17 Si18 O22 Si13 -59.7(9) . . . . ?
C81 Si18 O22 Si13 178.9(8) . . . . ?
O12 Si13 O22 Si18 58.3(9) . . . . ?
O13 Si13 O22 Si18 -59.1(9) . . . . ?
C31 Si13 O22 Si18 -179.4(7) . . . . ?
O11 Si11 C1 C90 61.3(7) . . . . ?
O14 Si11 C1 C90 -61.2(7) . . . . ?
O20 Si11 C1 C90 -179.6(6) . . . . ?
O21 Si12 C21 C25 -46.5(7) . . . . ?
O12 Si12 C21 C25 -165.3(6) . . . . ?
O11 Si12 C21 C25 74.9(7) . . . . ?
O21 Si12 C21 C22 72.4(6) . . . . ?
O12 Si12 C21 C22 -46.5(7) . . . . ?
O11 Si12 C21 C22 -166.3(5) . . . . ?
C25 C21 C22 C23 -25.4(10) . . . . ?
Si12 C21 C22 C23 -153.0(7) . . . . ?
C21 C22 C23 C24 2.5(12) . . . . ?
C22 C23 C24 C25 22.4(13) . . . . ?
C23 C24 C25 C21 -38.6(11) . . . . ?
C22 C21 C25 C24 38.9(9) . . . . ?
Si12 C21 C25 C24 162.5(6) . . . . ?
O12 Si13 C31 C35 -180.0(6) . . . . ?
O22 Si13 C31 C35 60.8(7) . . . . ?
O13 Si13 C31 C35 -58.8(7) . . . . ?
O12 Si13 C31 C32 62.3(7) . . . . ?
O22 Si13 C31 C32 -57.0(6) . . . . ?
O13 Si13 C31 C32 -176.6(6) . . . . ?
C35 C31 C32 C33 2.4(11) . . . . ?
Si13 C31 C32 C33 123.5(9) . . . . ?
C31 C32 C33 C34 16.4(16) . . . . ?
C32 C33 C34 C35 -29.9(18) . . . . ?
C33 C34 C35 C31 30.5(16) . . . . ?
C32 C31 C35 C34 -19.9(12) . . . . ?
Si13 C31 C35 C34 -142.2(9) . . . . ?
O13 Si14 C41 C42 50.0(9) . . . . ?
O14 Si14 C41 C42 170.4(8) . . . . ?
O19 Si14 C41 C42 -68.2(9) . . . . ?
O13 Si14 C41 C45 166.2(7) . . . . ?
O14 Si14 C41 C45 -73.4(8) . . . . ?
O19 Si14 C41 C45 48.0(8) . . . . ?
C45 C41 C42 C43 37.5(13) . . . . ?
Si14 C41 C42 C43 163.2(9) . . . . ?
C41 C42 C43 C44 -16.5(15) . . . . ?
C42 C43 C44 C45 -11.4(15) . . . . ?
C43 C44 C45 C41 35.0(12) . . . . ?
C42 C41 C45 C44 -44.3(11) . . . . ?
Si14 C41 C45 C44 -167.4(7) . . . . ?
O19 Si15 C51 C52 -179.6(6) . . . . ?
O18 Si15 C51 C52 59.6(7) . . . . ?
O15 Si15 C51 C52 -59.7(7) . . . . ?
O19 Si15 C51 C55 62.1(7) . . . . ?
O18 Si15 C51 C55 -58.8(7) . . . . ?
O15 Si15 C51 C55 -178.0(6) . . . . ?
C55 C51 C52 C53 -18.0(11) . . . . ?
Si15 C51 C52 C53 -141.4(9) . . . . ?
C51 C52 C53 C54 3.2(16) . . . . ?
C52 C53 C54 C55 14.0(18) . . . . ?
C53 C54 C55 C51 -24.7(16) . . . . ?
C52 C51 C55 C54 25.5(11) . . . . ?
Si15 C51 C55 C54 148.3(9) . . . . ?
O15 Si16 C61 C62 177.8(8) . . . . ?
O20 Si16 C61 C62 -61.4(9) . . . . ?
O16 Si16 C61 C62 57.9(9) . . . . ?
O15 Si16 C61 C65 59.2(8) . . . . ?
O20 Si16 C61 C65 180.0(7) . . . . ?
O16 Si16 C61 C65 -60.7(8) . . . . ?
C65 C61 C62 C63 -37.5(13) . . . . ?
Si16 C61 C62 C63 -163.4(9) . . . . ?
C61 C62 C63 C64 25.9(16) . . . . ?
C62 C63 C64 C65 -2.7(17) . . . . ?
C63 C64 C65 C61 -21.6(14) . . . . ?
C62 C61 C65 C64 37.1(12) . . . . ?
Si16 C61 C65 C64 164.6(8) . . . . ?
O16 Si17 C71 C72 61.5(8) . . . . ?
O17 Si17 C71 C72 -56.4(8) . . . . ?
O21 Si17 C71 C72 -176.8(7) . . . . ?
O16 Si17 C71 C75 -178.1(6) . . . . ?
O17 Si17 C71 C75 64.0(7) . . . . ?
O21 Si17 C71 C75 -56.4(7) . . . . ?
C75 C71 C72 C73 24.9(11) . . . . ?
Si17 C71 C72 C73 151.4(7) . . . . ?
C71 C72 C73 C74 -33.1(13) . . . . ?
C72 C73 C74 C75 29.0(16) . . . . ?
C73 C74 C75 C71 -13.8(16) . . . . ?
C72 C71 C75 C74 -7.3(12) . . . . ?
Si17 C71 C75 C74 -133.0(10) . . . . ?
O22 Si18 C81 C82 -177.6(7) . . . . ?
O18 Si18 C81 C82 -58.5(8) . . . . ?
O17 Si18 C81 C82 60.0(8) . . . . ?
O22 Si18 C81 C85 -56.2(9) . . . . ?
O18 Si18 C81 C85 62.9(9) . . . . ?
O17 Si18 C81 C85 -178.7(7) . . . . ?
C85 C81 C82 C83 28.3(13) . . . . ?
Si18 C81 C82 C83 155.4(9) . . . . ?
C81 C82 C83 C84 -24.3(17) . . . . ?
C82 C83 C84 C85 11(2) . . . . ?
C83 C84 C85 C81 6.9(19) . . . . ?
C82 C81 C85 C84 -21.4(14) . . . . ?
Si18 C81 C85 C84 -147.4(11) . . . . ?
Si11 C1 C90 C91 65.0(9) . . . . ?
Si11 C1 C90 C102 -60.9(9) . . . . ?
Si11 C1 C90 Sn11 -177.5(4) . . . . ?
C4 Sn11 C90 C91 71.4(7) . . . . ?
C2 Sn11 C90 C91 -173.4(6) . . . . ?
C3 Sn11 C90 C91 -57.0(7) . . . . ?
C4 Sn11 C90 C102 176.0(6) . . . . ?
C2 Sn11 C90 C102 -68.8(6) . . . . ?
C3 Sn11 C90 C102 47.6(6) . . . . ?
C4 Sn11 C90 C1 -56.6(7) . . . . ?
C2 Sn11 C90 C1 58.6(6) . . . . ?
C3 Sn11 C90 C1 175.0(5) . . . . ?
C102 C90 C91 C92 174.1(9) . . . . ?
C1 C90 C91 C92 39.9(13) . . . . ?
Sn11 C90 C91 C92 -80.4(10) . . . . ?
C102 C90 C91 C96 -7.1(9) . . . . ?
C1 C90 C91 C96 -141.3(7) . . . . ?
Sn11 C90 C91 C96 98.4(7) . . . . ?
C96 C91 C92 C93 1.2(15) . . . . ?
C90 C91 C92 C93 179.9(9) . . . . ?
C91 C92 C93 C94 -3.5(16) . . . . ?
C92 C93 C94 C95 3(2) . . . . ?
C93 C94 C95 C96 0(2) . . . . ?
C94 C95 C96 C91 -2.4(17) . . . . ?
C94 C95 C96 C97 175.7(12) . . . . ?
C92 C91 C96 C95 1.8(15) . . . . ?
C90 C91 C96 C95 -177.1(9) . . . . ?
C92 C91 C96 C97 -176.7(9) . . . . ?
C90 C91 C96 C97 4.5(11) . . . . ?
C95 C96 C97 C102 -177.6(10) . . . . ?
C91 C96 C97 C102 0.6(11) . . . . ?
C95 C96 C97 C98 1(2) . . . . ?
C91 C96 C97 C98 179.6(11) . . . . ?
C102 C97 C98 C99 0.2(17) . . . . ?
C96 C97 C98 C99 -178.7(12) . . . . ?
C97 C98 C99 C100 3(2) . . . . ?
C98 C99 C100 C101 -5(2) . . . . ?
C99 C100 C101 C102 4.4(17) . . . . ?
C98 C97 C102 C101 -0.8(15) . . . . ?
C96 C97 C102 C101 178.3(8) . . . . ?
C98 C97 C102 C90 175.4(9) . . . . ?
C96 C97 C102 C90 -5.6(11) . . . . ?
C100 C101 C102 C97 -1.5(14) . . . . ?
C100 C101 C102 C90 -177.0(9) . . . . ?
C91 C90 C102 C97 7.9(9) . . . . ?
C1 C90 C102 C97 142.2(8) . . . . ?
Sn11 C90 C102 C97 -98.0(8) . . . . ?
C91 C90 C102 C101 -176.4(9) . . . . ?
C1 C90 C102 C101 -42.1(12) . . . . ?
Sn11 C90 C102 C101 77.7(9) . . . . ?
O214 Si21 O211 Si22 -54.1(7) . . . . ?
O220 Si21 O211 Si22 65.8(7) . . . . ?
C5 Si21 O211 Si22 -177.9(6) . . . . ?
O212 Si22 O211 Si21 54.6(7) . . . . ?
O221 Si22 O211 Si21 -64.1(7) . . . . ?
C221 Si22 O211 Si21 175.9(6) . . . . ?
O221 Si22 O212 Si23 46.1(8) . . . . ?
O211 Si22 O212 Si23 -72.8(8) . . . . ?
C221 Si22 O212 Si23 164.2(7) . . . . ?
O222 Si23 O212 Si22 -45.2(8) . . . . ?
O213 Si23 O212 Si22 73.5(8) . . . . ?
C231 Si23 O212 Si22 -164.0(7) . . . . ?
O219 Si24 O213 Si23 -63.7(9) . . . . ?
O214 Si24 O213 Si23 54.5(9) . . . . ?
C241 Si24 O213 Si23 175.0(8) . . . . ?
O222 Si23 O213 Si24 61.9(9) . . . . ?
O212 Si23 O213 Si24 -56.3(9) . . . . ?
C231 Si23 O213 Si24 -177.9(8) . . . . ?
O211 Si21 O214 Si24 70.9(7) . . . . ?
O220 Si21 O214 Si24 -48.8(7) . . . . ?
C5 Si21 O214 Si24 -166.5(6) . . . . ?
O213 Si24 O214 Si21 -70.0(7) . . . . ?
O219 Si24 O214 Si21 48.6(7) . . . . ?
C241 Si24 O214 Si21 169.8(7) . . . . ?
O220 Si26 O215 Si25 50.6(9) . . . . ?
O216 Si26 O215 Si25 -68.1(9) . . . . ?
C261 Si26 O215 Si25 173.1(8) . . . . ?
O219 Si25 O215 Si26 -50.0(9) . . . . ?
O218 Si25 O215 Si26 68.5(9) . . . . ?
C251 Si25 O215 Si26 -171.7(8) . . . . ?
O221 Si27 O216 Si26 62.9(8) . . . . ?
O217 Si27 O216 Si26 -56.0(8) . . . . ?
C271 Si27 O216 Si26 -175.9(6) . . . . ?
O220 Si26 O216 Si27 -65.0(7) . . . . ?
O215 Si26 O216 Si27 53.7(8) . . . . ?
C261 Si26 O216 Si27 173.8(7) . . . . ?
O221 Si27 O217 Si28 -48.0(8) . . . . ?
O216 Si27 O217 Si28 71.8(7) . . . . ?
C271 Si27 O217 Si28 -167.2(7) . . . . ?
O218 Si28 O217 Si27 -71.5(8) . . . . ?
O222 Si28 O217 Si27 47.5(8) . . . . ?
C281 Si28 O217 Si27 167.8(7) . . . . ?
O222 Si28 O218 Si25 -61.2(8) . . . . ?
O217 Si28 O218 Si25 57.9(8) . . . . ?
C281 Si28 O218 Si25 177.7(7) . . . . ?
O219 Si25 O218 Si28 61.7(8) . . . . ?
O215 Si25 O218 Si28 -56.4(8) . . . . ?
C251 Si25 O218 Si28 -178.1(7) . . . . ?
O215 Si25 O219 Si24 67.0(10) . . . . ?
O218 Si25 O219 Si24 -50.5(10) . . . . ?
C251 Si25 O219 Si24 -170.1(9) . . . . ?
O213 Si24 O219 Si25 51.8(10) . . . . ?
O214 Si24 O219 Si25 -66.9(10) . . . . ?
C241 Si24 O219 Si25 172.3(9) . . . . ?
O215 Si26 O220 Si21 -65.8(8) . . . . ?
O216 Si26 O220 Si21 53.7(8) . . . . ?
C261 Si26 O220 Si21 172.6(8) . . . . ?
O211 Si21 O220 Si26 -54.1(8) . . . . ?
O214 Si21 O220 Si26 65.5(8) . . . . ?
C5 Si21 O220 Si26 -173.1(7) . . . . ?
O216 Si27 O221 Si22 -46.1(9) . . . . ?
O217 Si27 O221 Si22 72.9(9) . . . . ?
C271 Si27 O221 Si22 -168.1(8) . . . . ?
O212 Si22 O221 Si27 -72.3(9) . . . . ?
O211 Si22 O221 Si27 46.7(9) . . . . ?
C221 Si22 O221 Si27 169.0(8) . . . . ?
O218 Si28 O222 Si23 47.9(10) . . . . ?
O217 Si28 O222 Si23 -71.4(10) . . . . ?
C281 Si28 O222 Si23 169.0(9) . . . . ?
O213 Si23 O222 Si28 -47.8(10) . . . . ?
O212 Si23 O222 Si28 70.3(10) . . . . ?
C231 Si23 O222 Si28 -169.9(9) . . . . ?
O211 Si21 C5 C290 73.1(6) . . . . ?
O214 Si21 C5 C290 -48.8(7) . . . . ?
O220 Si21 C5 C290 -168.6(5) . . . . ?
O212 Si22 C221 C225 -53.5(6) . . . . ?
O221 Si22 C221 C225 64.9(6) . . . . ?
O211 Si22 C221 C225 -174.7(5) . . . . ?
O212 Si22 C221 C222 -172.0(6) . . . . ?
O221 Si22 C221 C222 -53.7(7) . . . . ?
O211 Si22 C221 C222 66.7(7) . . . . ?
C225 C221 C222 C223 29.4(10) . . . . ?
Si22 C221 C222 C223 152.9(8) . . . . ?
C221 C222 C223 C224 -32.1(15) . . . . ?
C222 C223 C224 C225 22.1(18) . . . . ?
C223 C224 C225 C221 -2.7(17) . . . . ?
C222 C221 C225 C224 -17.3(12) . . . . ?
Si22 C221 C225 C224 -141.2(10) . . . . ?
O222 Si23 C231 C232 -59.3(6) . . . . ?
O213 Si23 C231 C232 -180.0(5) . . . . ?
O212 Si23 C231 C232 59.5(6) . . . . ?
O222 Si23 C231 C235 58.6(7) . . . . ?
O213 Si23 C231 C235 -62.1(7) . . . . ?
O212 Si23 C231 C235 177.4(6) . . . . ?
C235 C231 C232 C233 10.2(9) . . . . ?
Si23 C231 C232 C233 133.3(7) . . . . ?
C231 C232 C233 C234 12.4(11) . . . . ?
C232 C233 C234 C235 -30.9(12) . . . . ?
C233 C234 C235 C231 36.7(11) . . . . ?
C232 C231 C235 C234 -28.6(9) . . . . ?
Si23 C231 C235 C234 -151.4(7) . . . . ?
O213 Si24 C241 C242 159.1(11) . . . . ?
O219 Si24 C241 C242 38.8(12) . . . . ?
O214 Si24 C241 C242 -81.0(12) . . . . ?
O213 Si24 C241 C245 26.0(13) . . . . ?
O219 Si24 C241 C245 -94.3(13) . . . . ?
O214 Si24 C241 C245 145.9(12) . . . . ?
C245 C241 C242 C243 -31.5(19) . . . . ?
Si24 C241 C242 C243 -169.5(12) . . . . ?
C241 C242 C243 C244 34(2) . . . . ?
C242 C243 C244 C245 -23(2) . . . . ?
C243 C244 C245 C241 4(2) . . . . ?
C242 C241 C245 C244 17(2) . . . . ?
Si24 C241 C245 C244 157.2(13) . . . . ?
O219 Si25 C251 C252 177.6(7) . . . . ?
O215 Si25 C251 C252 -61.4(8) . . . . ?
O218 Si25 C251 C252 57.7(8) . . . . ?
O219 Si25 C251 C255 59.6(7) . . . . ?
O215 Si25 C251 C255 -179.3(6) . . . . ?
O218 Si25 C251 C255 -60.3(7) . . . . ?
C255 C251 C252 C253 -4.3(14) . . . . ?
Si25 C251 C252 C253 -126.4(12) . . . . ?
C251 C252 C253 C254 -1(2) . . . . ?
C252 C253 C254 C255 7(3) . . . . ?
C253 C254 C255 C251 -9(2) . . . . ?
C252 C251 C255 C254 8.1(13) . . . . ?
Si25 C251 C255 C254 130.6(11) . . . . ?
O220 Si26 C261 C265 -174.1(9) . . . . ?
O215 Si26 C261 C265 65.2(10) . . . . ?
O216 Si26 C261 C265 -54.8(10) . . . . ?
O220 Si26 C261 C262 66.8(11) . . . . ?
O215 Si26 C261 C262 -53.9(11) . . . . ?
O216 Si26 C261 C262 -174.0(10) . . . . ?
C265 C261 C262 C263 15(3) . . . . ?
Si26 C261 C262 C263 139(3) . . . . ?
C261 C262 C263 C264 10(4) . . . . ?
C262 C263 C264 C265 -32(4) . . . . ?
C263 C264 C265 C261 41(3) . . . . ?
C262 C261 C265 C264 -36(2) . . . . ?
Si26 C261 C265 C264 -163.4(15) . . . . ?
O221 Si27 C271 C275 -179.4(7) . . . . ?
O216 Si27 C271 C275 59.0(8) . . . . ?
O217 Si27 C271 C275 -60.6(8) . . . . ?
O221 Si27 C271 C272 -59.8(7) . . . . ?
O216 Si27 C271 C272 178.6(6) . . . . ?
O217 Si27 C271 C272 58.9(7) . . . . ?
C275 C271 C272 C273 -20.7(13) . . . . ?
Si27 C271 C272 C273 -146.7(9) . . . . ?
C271 C272 C273 C274 21.5(15) . . . . ?
C272 C273 C274 C275 -13.6(16) . . . . ?
C273 C274 C275 C271 0.4(15) . . . . ?
C272 C271 C275 C274 12.4(12) . . . . ?
Si27 C271 C275 C274 136.0(9) . . . . ?
O218 Si28 C281 C282 174.3(5) . . . . ?
O222 Si28 C281 C282 54.0(6) . . . . ?
O217 Si28 C281 C282 -65.6(6) . . . . ?
O218 Si28 C281 C285 54.2(7) . . . . ?
O222 Si28 C281 C285 -66.1(7) . . . . ?
O217 Si28 C281 C285 174.3(6) . . . . ?
C285 C281 C282 C283 -31.3(9) . . . . ?
Si28 C281 C282 C283 -157.5(6) . . . . ?
C281 C282 C283 C284 35.5(12) . . . . ?
C282 C283 C284 C285 -25.7(14) . . . . ?
C283 C284 C285 C281 5.9(14) . . . . ?
C282 C281 C285 C284 15.8(11) . . . . ?
Si28 C281 C285 C284 141.3(9) . . . . ?
Si21 C5 C290 C302 -61.5(8) . . . . ?
Si21 C5 C290 C291 67.1(8) . . . . ?
Si21 C5 C290 Sn21 -176.7(4) . . . . ?
C6 Sn21 C290 C302 166.9(5) . . . . ?
C8 Sn21 C290 C302 -74.9(5) . . . . ?
C7 Sn21 C290 C302 45.2(5) . . . . ?
C6 Sn21 C290 C291 61.0(5) . . . . ?
C8 Sn21 C290 C291 179.2(5) . . . . ?
C7 Sn21 C290 C291 -60.7(5) . . . . ?
C6 Sn21 C290 C5 -65.9(5) . . . . ?
C8 Sn21 C290 C5 52.2(5) . . . . ?
C7 Sn21 C290 C5 172.3(5) . . . . ?
C302 C290 C291 C292 173.6(7) . . . . ?
C5 C290 C291 C292 37.4(10) . . . . ?
Sn21 C290 C291 C292 -81.5(8) . . . . ?
C302 C290 C291 C296 -6.5(7) . . . . ?
C5 C290 C291 C296 -142.7(6) . . . . ?
Sn21 C290 C291 C296 98.4(6) . . . . ?
C296 C291 C292 C293 -4.2(11) . . . . ?
C290 C291 C292 C293 175.6(7) . . . . ?
C291 C292 C293 C294 2.2(12) . . . . ?
C292 C293 C294 C295 -0.7(14) . . . . ?
C293 C294 C295 C296 1.0(14) . . . . ?
C292 C291 C296 C295 4.7(11) . . . . ?
C290 C291 C296 C295 -175.2(7) . . . . ?
C292 C291 C296 C297 -177.9(7) . . . . ?
C290 C291 C296 C297 2.2(8) . . . . ?
C294 C295 C296 C291 -2.9(12) . . . . ?
C294 C295 C296 C297 -179.7(9) . . . . ?
C291 C296 C297 C298 -177.6(8) . . . . ?
C295 C296 C297 C298 -0.6(15) . . . . ?
C291 C296 C297 C302 3.3(9) . . . . ?
C295 C296 C297 C302 -179.6(8) . . . . ?
C302 C297 C298 C299 -0.1(13) . . . . ?
C296 C297 C298 C299 -179.0(9) . . . . ?
C297 C298 C299 C300 4.6(15) . . . . ?
C298 C299 C300 C301 -5.9(15) . . . . ?
C299 C300 C301 C302 2.5(13) . . . . ?
C300 C301 C302 C297 1.7(12) . . . . ?
C300 C301 C302 C290 -173.7(8) . . . . ?
C298 C297 C302 C301 -3.1(12) . . . . ?
C296 C297 C302 C301 176.1(7) . . . . ?
C298 C297 C302 C290 173.2(7) . . . . ?
C296 C297 C302 C290 -7.6(9) . . . . ?
C291 C290 C302 C301 -175.7(8) . . . . ?
C5 C290 C302 C301 -39.8(11) . . . . ?
Sn21 C290 C302 C301 78.6(9) . . . . ?
C291 C290 C302 C297 8.5(8) . . . . ?
C5 C290 C302 C297 144.4(6) . . . . ?
Sn21 C290 C302 C297 -97.2(6) . . . . ?
C400 C401 C402 C403 177(4) . . . . ?
C401 C402 C403 C404 169(5) . . . . ?
